data_1558102
loop_
_publ_author_name
'Piesch, Martin'
'Seidl, Michael'
'Scheer, Manfred'

_publ_section_title
;
 Transformations of the cyclo-P4 ligand in
 [Cp&#x2032;&#x2032;&#x2032;Co(\h4-P4)]
;
_journal_issue 26
_journal_name_full 'Chemical Science'
_journal_page_first 6745
_journal_page_last 6751
_journal_paper_doi 10.1039/D0SC01740J
_journal_volume 11
_journal_year 2020
_chemical_formula_moiety '2(C21 H40 Co P4 Si), 2(C16 H32 Li O8), 1.5(C4 H8 O)'
_chemical_formula_sum 'C80 H156 Co2 Li2 O17.5 P8 Si2'
_chemical_formula_weight 1833.72
_space_group_crystal_system triclinic
_space_group_IT_number 2
_space_group_name_Hall '-P 1'
_space_group_name_H-M_alt 'P -1'
_atom_sites_solution_hydrogens geom
_audit_creation_date 2020-01-15
_audit_creation_method
;
Olex2 1.3-alpha
(compiled Nov 21 2019 18:26:39 for OlexSys, GUI svn.r6003)
;
_audit_update_record
;
2020-02-17 deposited with the CCDC.	2020-05-25 downloaded from the CCDC.
;
_cell_angle_alpha 87.037(2)
_cell_angle_beta 77.660(4)
_cell_angle_gamma 86.306(3)
_cell_formula_units_Z 2
_cell_length_a 14.4740(7)
_cell_length_b 18.2968(4)
_cell_length_c 19.7326(6)
_cell_measurement_reflns_used 5016
_cell_measurement_temperature 123(1)
_cell_measurement_theta_max 25.9430
_cell_measurement_theta_min 3.7440
_cell_volume 5090.5(3)
_computing_cell_refinement 'CrysAlisPro 1.171.40.14a (Rigaku OD, 2018)'
_computing_data_collection 'CrysAlisPro 1.171.40.14a (Rigaku OD, 2018)'
_computing_data_reduction 'CrysAlisPro 1.171.40.14a (Rigaku OD, 2018)'
_computing_molecular_graphics 'Olex2 1.3-alpha (Dolomanov et al., 2009)'
_computing_publication_material 'Olex2 1.3-alpha (Dolomanov et al., 2009)'
_computing_structure_refinement 'SHELXL 2018/3 (Sheldrick, 2015)'
_diffrn_ambient_temperature 123.0(10)
_diffrn_detector 'CCD plate'
_diffrn_detector_area_resol_mean 5.2548
_diffrn_detector_type AtlasS2
_diffrn_measured_fraction_theta_full 0.976
_diffrn_measured_fraction_theta_max 0.976
_diffrn_measurement_details
;
List of Runs (angles in degrees, time in seconds):

  # Type    Start    End  Width  t~exp~   \w     \q     \k     \f   Frames
#--------------------------------------------------------------------------
  1  \w    -60.00  21.00   0.25  100.00    --   -8.61 -57.00-120.00  324
  2  \w    -84.00  15.00   0.25  100.00    --   -8.61 -38.00  30.00  396
  3  \w    -35.00  53.00   0.25  100.00    --   -8.61  38.00-150.00  352
;
_diffrn_measurement_device 'four-circle diffractometer'
_diffrn_measurement_device_type 'Xcalibur, AtlasS2, Gemini ultra'
_diffrn_measurement_method '\w scans'
_diffrn_orient_matrix_type 'CrysAlisPro convention (1999,Acta A55,543-557)'
_diffrn_orient_matrix_UB_11 -0.0468692000
_diffrn_orient_matrix_UB_12 -0.0040726000
_diffrn_orient_matrix_UB_13 0.0192082000
_diffrn_orient_matrix_UB_21 -0.0180674000
_diffrn_orient_matrix_UB_22 0.0182345000
_diffrn_orient_matrix_UB_23 -0.0274233000
_diffrn_orient_matrix_UB_31 -0.0009297000
_diffrn_orient_matrix_UB_32 -0.0340926000
_diffrn_orient_matrix_UB_33 -0.0153290000
_diffrn_radiation_monochromator graphite
_diffrn_radiation_probe x-ray
_diffrn_radiation_type 'Mo K\a'
_diffrn_radiation_wavelength 0.71073
_diffrn_reflns_av_unetI/netI 0.1287
_diffrn_reflns_Laue_measured_fraction_full 0.976
_diffrn_reflns_Laue_measured_fraction_max 0.976
_diffrn_reflns_limit_h_max 17
_diffrn_reflns_limit_h_min -11
_diffrn_reflns_limit_k_max 21
_diffrn_reflns_limit_k_min -21
_diffrn_reflns_limit_l_max 23
_diffrn_reflns_limit_l_min -23
_diffrn_reflns_number 26773
_diffrn_reflns_point_group_measured_fraction_full 0.976
_diffrn_reflns_point_group_measured_fraction_max 0.976
_diffrn_reflns_theta_full 25.125
_diffrn_reflns_theta_max 25.125
_diffrn_reflns_theta_min 3.307
_diffrn_source 'fine-focus sealed X-ray tube'
_diffrn_source_type 'Enhance (Mo) X-ray Source'
_exptl_absorpt_coefficient_mu 0.531
_exptl_absorpt_correction_T_max 0.981
_exptl_absorpt_correction_T_min 0.891
_exptl_absorpt_correction_type analytical
_exptl_absorpt_process_details
;
CrysAlisPro 1.171.40.14a (Rigaku Oxford Diffraction, 2018)
Analytical numeric absorption correction using a multifaceted crystal
			model based on expressions derived by R.C. Clark & J.S. Reid.
(Clark, R. C. & Reid, J. S. (1995). Acta Cryst. A51, 887-897)
Spherical absorption correction
 using equivalent radius and absorption coefficient.
Empirical absorption correction using spherical harmonics,
 implemented in SCALE3 ABSPACK scaling algorithm.
;
_exptl_crystal_colour 'clear dark brown'
_exptl_crystal_colour_lustre clear
_exptl_crystal_colour_modifier dark
_exptl_crystal_colour_primary brown
_exptl_crystal_density_diffrn 1.196
_exptl_crystal_description plate
_exptl_crystal_F_000 1968
_exptl_crystal_size_max 0.394
_exptl_crystal_size_mid 0.132
_exptl_crystal_size_min 0.045
_refine_diff_density_max 0.589
_refine_diff_density_min -0.437
_refine_diff_density_rms 0.074
_refine_ls_extinction_method none
_refine_ls_goodness_of_fit_ref 0.908
_refine_ls_hydrogen_treatment constr
_refine_ls_matrix_type full
_refine_ls_number_parameters 1430
_refine_ls_number_reflns 26773
_refine_ls_number_restraints 1102
_refine_ls_restrained_S_all 0.906
_refine_ls_R_factor_all 0.0967
_refine_ls_R_factor_gt 0.0526
_refine_ls_shift/su_max 0.001
_refine_ls_shift/su_mean 0.000
_refine_ls_structure_factor_coef Fsqd
_refine_ls_weighting_details 'w=1/[\s^2^(Fo^2^)+(0.0504P)^2^] where P=(Fo^2^+2Fc^2^)/3'
_refine_ls_weighting_scheme calc
_refine_ls_wR_factor_gt 0.1051
_refine_ls_wR_factor_ref 0.1123
_reflns_Friedel_coverage 0.000
_reflns_number_gt 15803
_reflns_number_total 26773
_reflns_threshold_expression 'I > 2\s(I)'
_twin_special_details
;
Component 2 rotated by -179.9894\% 
 around [1.00 -0.00 -0.00] (reciprocal) or [0.99 -0.04 -0.15] (direct)
;
_cod_data_source_file d0sc01740j2.cif
_cod_data_source_block pim_688_mo_ap_abs_twin_twin1_hklf4
_cod_depositor_comments
;Adding full bibliography for 1558098--1558103.cif.

 Adding full bibliography for 1558098--1558103.cif.
;
_cod_original_formula_sum 'C80 H156 Co2 Li2 O17.50 P8 Si2'
_cod_database_code 1558102
_shelx_shelxl_version_number 2018/3
_chemical_oxdiff_formula C78H152Co2Li2O17P8Si2
_chemical_oxdiff_usercomment 'bright brown plate'
_shelx_space_group_comment
;
The symmetry employed for this shelxl refinement is uniquely defined
by the following loop, which should always be used as a source of
symmetry information in preference to the above space-group names.
They are only intended as comments.
;
_shelx_estimated_absorpt_t_max 0.977
_shelx_estimated_absorpt_t_min 0.818
_olex2_refinement_description
;
1. Twinned data refinement
 Scales: 0.5174(5)
 0.4826(5)
2. Fixed Uiso
 At 1.2 times of:
  All C(H) groups, All C(H,H) groups, All C(H,H,H,H) groups
 At 1.5 times of:
  All C(H,H,H) groups
3. Restrained distances
 O19-C86 = O19-C83
 1.45 with sigma of 0.02
 C75-C76 = C76-C77 = C77-C78
 1.45 with sigma of 0.02
 O17-C75 = O17-C78
 1.45 with sigma of 0.02
 C75-C78
 2.3 with sigma of 0.02
 C81-C82 \\sim C81-C80 \\sim C80-C79
 with sigma of 0.02
 C82A-C81 \\sim C82-C81
 with sigma of 0.02
 O18-C82A \\sim O18-C82
 with sigma of 0.02
 O19-C84 \\sim O19-C85
 with sigma of 0.04
 O19-C83 \\sim O19-C86
 with sigma of 0.02
 C84-C86 \\sim C83-C85
 with sigma of 0.04
 C83-C84 \\sim C84-C85 \\sim C85-C86
 with sigma of 0.02
 C78-C76 \\sim C77-C75
 with sigma of 0.02
 O9A-C66A \\sim O9A-C59A \\sim O9B-C66B \\sim O9B-C59B \\sim O10A-C60A \\sim
O10B-C60B \\sim O10A-C61A
 \\sim O10B-C61B \\sim O11A-C62A \\sim O11B-C62B \\sim O11A-C63A \\sim
O11B-C63B \\sim O12A-C64A \\sim O12B-
 C64B \\sim O12A-C65A \\sim O12B-C65B
 with sigma of 0.02
4. Uiso/Uaniso restraints and constraints
C81 \\sim C82A \\sim C82 \\sim O18: within 1.7A with sigma of 0.01 and sigma
for terminal atoms of 0.02 within 1.7A
C51B \\sim C54A \\sim C52B \\sim C55A \\sim C56A \\sim C53B \\sim C54B \\sim
C57A \\sim C58A \\sim C55B \\sim C56B \\sim C51A \\sim O8B \\sim C57B \\sim
C52A \\sim C58B \\sim C53A \\sim O7B \\sim O5B: within 1.9A with sigma of 0.02
and sigma for terminal atoms of 0.04 within 1.9A
C45A \\sim C44B \\sim C43B \\sim O1B \\sim C43A \\sim C50B \\sim C49B \\sim O4B
\\sim C50A \\sim O1A \\sim C49A \\sim C48B \\sim O4A \\sim C47B \\sim C48A
\\sim O3B \\sim C46B \\sim C47A \\sim C45B \\sim C46A: within 1.7A with sigma
of 0.01 and sigma for terminal atoms of 0.02 within 1.7A
O19 \\sim C83 \\sim C84 \\sim C85 \\sim C86: within 1.9A with sigma of 0.01 and
sigma for terminal atoms of 0.02 within 1.9A
O17 \\sim C78 \\sim C77 \\sim C76 \\sim C75: within 2A with sigma of 0.01 and
sigma for terminal atoms of 0.02 within 2A
O9A \\sim O9B \\sim C59A \\sim C66B \\sim C66A \\sim C65B \\sim O12B \\sim C65A
\\sim O12A \\sim C64B \\sim C64A \\sim C63B \\sim C63A \\sim O11B \\sim O11A
\\sim C62B \\sim C62A \\sim C61B \\sim C61A \\sim O10B \\sim O10A \\sim C60A
\\sim C60B \\sim C59B: within 1.9A with sigma of 0.02 and sigma for terminal
atoms of 0.04 within 1.9A
Uanis(O17) \\sim Ueq, Uanis(C78) \\sim Ueq, Uanis(C77) \\sim Ueq, Uanis(C76)
\\sim Ueq, Uanis(C75) \\sim Ueq: with sigma of 0.01 and sigma for terminal
atoms of 0.02
Uanis(C83) \\sim Ueq, Uanis(O19) \\sim Ueq, Uanis(C86) \\sim Ueq, Uanis(C85)
\\sim Ueq, Uanis(C84) \\sim Ueq: with sigma of 0.01 and sigma for terminal
atoms of 0.02
5. Others
 Fixed Sof: O11A(0.53) O10A(0.53) O7A(0.7) O1A(0.7) C43A(0.7) H43A(0.7)
 H43B(0.7) O3A(0.7) O5A(0.7) O8A(0.7) O2A(0.7) O6A(0.7) O4A(0.7) O12A(0.53)
 C54A(0.7) H54A(0.7) H54B(0.7) C56A(0.7) H56A(0.7) H56B(0.7) C45A(0.7)
 H45A(0.7) H45B(0.7) O9A(0.53) C52A(0.7) H52A(0.7) H52B(0.7) C58A(0.7)
 H58A(0.7) H58B(0.7) C55A(0.7) H55A(0.7) H55B(0.7) C47A(0.7) H47A(0.7)
 H47B(0.7) C51A(0.7) H51A(0.7) H51B(0.7) C48A(0.7) H48A(0.7) H48B(0.7)
 C49A(0.7) H49A(0.7) H49B(0.7) C44A(0.7) H44A(0.7) H44B(0.7) C57A(0.7)
 H57A(0.7) H57B(0.7) C53A(0.7) H53A(0.7) H53B(0.7) C50A(0.7) H50A(0.7)
 H50B(0.7) C46A(0.7) H46A(0.7) H46B(0.7) C82(0.54) H82A(0.54) H82B(0.54)
 H81A(0.54) H81B(0.54) H81C(0.46) H81D(0.46) C52B(0.3) H52C(0.3) H52D(0.3)
 C51B(0.3) H51C(0.3) H51D(0.3) O5B(0.3) O6B(0.3) C53B(0.3) H53C(0.3) H53D(0.3)
 C54B(0.3) H54C(0.3) H54D(0.3) O7B(0.3) C55B(0.3) H55C(0.3) H55D(0.3) C56B(0.3)
 H56C(0.3) H56D(0.3) O8B(0.3) C57B(0.3) H57C(0.3) H57D(0.3) C58B(0.3) H58C(0.3)
 H58D(0.3) O4B(0.3) C49B(0.3) H49C(0.3) H49D(0.3) O2B(0.3) O1B(0.3) O3B(0.3)
 C43B(0.3) H43C(0.3) H43D(0.3) C45B(0.3) H45C(0.3) H45D(0.3) C46B(0.3)
 H46C(0.3) H46D(0.3) C47B(0.3) H47C(0.3) H47D(0.3) C50B(0.3) H50C(0.3)
 H50D(0.3) C48B(0.3) H48C(0.3) H48D(0.3) C44B(0.3) H44C(0.3) H44D(0.3)
 C63A(0.53) H63A(0.53) H63B(0.53) C62A(0.53) H62A(0.53) H62B(0.53) C60A(0.53)
 H60A(0.53) H60B(0.53) C65A(0.53) H65A(0.53) H65B(0.53) C66A(0.53) H66A(0.53)
 H66B(0.53) C61A(0.53) H61A(0.53) H61B(0.53) C59A(0.53) H59A(0.53) H59B(0.53)
 C64A(0.53) H64A(0.53) H64B(0.53) O11B(0.47) O10B(0.47) O12B(0.47) O9B(0.47)
 C63B(0.47) H63C(0.47) H63D(0.47) C62B(0.47) H62C(0.47) H62D(0.47) C60B(0.47)
 H60C(0.47) H60D(0.47) C65B(0.47) H65C(0.47) H65D(0.47) C66B(0.47) H66C(0.47)
 H66D(0.47) C61B(0.47) H61C(0.47) H61D(0.47) C59B(0.47) H59C(0.47) H59D(0.47)
 C64B(0.47) H64C(0.47) H64D(0.47) O17(0.25) C78(0.25) H78A(0.25) H78B(0.25)
 C77(0.25) H77A(0.25) H77B(0.25) C76(0.25) H76A(0.25) H76B(0.25) C75(0.25)
 H75B(0.25) H75A(0.25) O19(0.25) C83(0.25) H83A(0.25) H83B(0.25) C84(0.25)
 H84A(0.25) H84B(0.25) C85(0.25) H85A(0.25) H85B(0.25) C86(0.25) H86A(0.25)
 H86B(0.25) C82A(0.46) H82C(0.46) H82D(0.46)
6.a Secondary CH2 refined with riding coordinates:
 C22(H22A,H22B), C1(H1A,H1B), C43A(H43A,H43B), C54A(H54A,H54B), C56A(H56A,
 H56B), C71(H71A,H71B), C68(H68A,H68B), C45A(H45A,H45B), C74(H74A,H74B),
 C70(H70A,H70B), C52A(H52A,H52B), C72(H72A,H72B), C58A(H58A,H58B), C69(H69A,
 H69B), C55A(H55A,H55B), C47A(H47A,H47B), C51A(H51A,H51B), C67(H67A,H67B),
 C73(H73A,H73B), C48A(H48A,H48B), C49A(H49A,H49B), C44A(H44A,H44B), C57A(H57A,
 H57B), C53A(H53A,H53B), C50A(H50A,H50B), C46A(H46A,H46B), C79(H79A,H79B),
 C80(H80A,H80B), C82(H82A,H82B), C81(H81A,H81B), C81(H81C,H81D), C52B(H52C,
 H52D), C51B(H51C,H51D), C53B(H53C,H53D), C54B(H54C,H54D), C55B(H55C,H55D),
 C56B(H56C,H56D), C57B(H57C,H57D), C58B(H58C,H58D), C49B(H49C,H49D), C43B(H43C,
 H43D), C45B(H45C,H45D), C46B(H46C,H46D), C47B(H47C,H47D), C50B(H50C,H50D),
 C48B(H48C,H48D), C44B(H44C,H44D), C63A(H63A,H63B), C62A(H62A,H62B), C60A(H60A,
 H60B), C65A(H65A,H65B), C66A(H66A,H66B), C61A(H61A,H61B), C59A(H59A,H59B),
 C64A(H64A,H64B), C63B(H63C,H63D), C62B(H62C,H62D), C60B(H60C,H60D), C65B(H65C,
 H65D), C66B(H66C,H66D), C61B(H61C,H61D), C59B(H59C,H59D), C64B(H64C,H64D),
 C78(H78A,H78B), C77(H77A,H77B), C76(H76A,H76B), C75(H75B,H75A), C83(H83A,H83B),
  C84(H84A,H84B), C85(H85A,H85B), C86(H86A,H86B), C82A(H82C,H82D)
6.b Aromatic/amide H refined with riding coordinates:
 C9(H9), C28(H28), C7(H7), C30(H30)
6.c Idealised Me refined as rotating group:
 C12(H12A,H12B,H12C), C34(H34A,H34B,H34C), C17(H17A,H17B,H17C), C37(H37A,H37B,
 H37C), C13(H13A,H13B,H13C), C16(H16A,H16B,H16C), C11(H11A,H11B,H11C), C32(H32A,
 H32B,H32C), C20(H20A,H20B,H20C), C36(H36A,H36B,H36C), C25(H25A,H25B,H25C),
 C33(H33A,H33B,H33C), C15(H15A,H15B,H15C), C24(H24A,H24B,H24C), C19(H19A,H19B,
 H19C), C3(H3A,H3B,H3C), C2(H2A,H2B,H2C), C41(H41A,H41B,H41C), C38(H38A,H38B,
 H38C), C4(H4A,H4B,H4C), C40(H40A,H40B,H40C), C21(H21A,H21B,H21C), C23(H23A,
 H23B,H23C), C42(H42A,H42B,H42C)
;
_olex2_submission_special_instructions 'No special instructions were received'
_oxdiff_exptl_absorpt_empirical_details
;
Empirical correction (ABSPACK) includes:
- Absorption correction using spherical harmonics
- Frame scaling
;
_oxdiff_exptl_absorpt_empirical_full_max 1.183
_oxdiff_exptl_absorpt_empirical_full_min 0.805
_oxdiff_exptl_absorpt_spherical_max 0.943
_oxdiff_exptl_absorpt_spherical_min 0.943
_oxdiff_twin_integration_method simultaneous
_oxdiff_twin_items 2

loop_
_space_group_symop_operation_xyz
'x, y, z'
'-x, -y, -z'

loop_
_atom_site_label
_atom_site_type_symbol
_atom_site_fract_x
_atom_site_fract_y
_atom_site_fract_z
_atom_site_U_iso_or_equiv
_atom_site_adp_type
_atom_site_occupancy
_atom_site_site_symmetry_order
_atom_site_calc_flag
_atom_site_refinement_flags_posn
_atom_site_refinement_flags_adp
_atom_site_refinement_flags_occupancy
_atom_site_disorder_assembly
_atom_site_disorder_group
Co1 Co 0.27922(5) 0.43927(3) 0.78906(3) 0.02094(16) Uani 1 1 d . . . . .
Co2 Co 0.72810(5) -0.08707(3) 0.72663(3) 0.02407(17) Uani 1 1 d . . . . .
P7 P 0.64104(10) -0.02633(6) 0.81580(6) 0.0287(3) Uani 1 1 d . . . . .
P4 P 0.33438(10) 0.55163(6) 0.75860(6) 0.0278(3) Uani 1 1 d . . . . .
P6 P 0.67068(10) 0.02922(6) 0.71301(6) 0.0297(3) Uani 1 1 d . . . . .
P3 P 0.35519(10) 0.49698(6) 0.85599(6) 0.0294(3) Uani 1 1 d . . . . .
P1 P 0.47349(10) 0.50483(6) 0.70231(6) 0.0283(3) Uani 1 1 d . . . . .
P2 P 0.43606(10) 0.41709(6) 0.78445(6) 0.0273(3) Uani 1 1 d . . . . .
P8 P 0.56924(10) -0.09844(6) 0.76098(6) 0.0301(3) Uani 1 1 d . . . . .
P5 P 0.53318(10) -0.00457(6) 0.69301(6) 0.0307(3) Uani 1 1 d . . . . .
Si2 Si 0.31654(11) 0.03679(7) 0.75650(7) 0.0331(4) Uani 1 1 d . . . . .
Si1 Si 0.68725(11) 0.52374(7) 0.69533(7) 0.0352(4) Uani 1 1 d . . . . .
O15 O 0.5304(3) 0.14165(16) 1.02865(16) 0.0465(10) Uani 1 1 d . . . . .
O16 O 0.4905(3) 0.22388(16) 0.91919(19) 0.0573(12) Uani 1 1 d . . . . .
O14 O 0.7233(3) 0.14206(17) 0.98241(18) 0.0514(11) Uani 1 1 d . . . . .
O11A O 0.6423(11) 0.2484(14) 1.0942(13) 0.047(4) Uani 0.53 1 d D U P A 1
O13 O 0.6828(3) 0.22810(17) 0.87202(17) 0.0557(11) Uani 1 1 d . . . . .
C5 C 0.1318(3) 0.44194(19) 0.8131(2) 0.0223(11) Uani 1 1 d . . . . .
C9 C 0.1689(3) 0.4356(2) 0.7394(2) 0.0229(11) Uani 1 1 d . . . . .
H9 H 0.155407 0.470202 0.704767 0.027 Uiso 1 1 calc R U . . .
C8 C 0.2275(3) 0.3718(2) 0.7259(2) 0.0209(11) Uani 1 1 d . . . . .
C28 C 0.8493(3) -0.0984(2) 0.6513(2) 0.0276(12) Uani 1 1 d . . . . .
H28 H 0.867551 -0.064187 0.613624 0.033 Uiso 1 1 calc R U . . .
C18 C 0.2743(4) 0.3418(2) 0.6552(2) 0.0290(12) Uani 1 1 d . . . . .
O10A O 0.749(2) 0.3106(8) 0.9804(8) 0.056(4) Uani 0.53 1 d D U P A 1
C22 C 0.4432(4) 0.0535(2) 0.7531(2) 0.0331(13) Uani 1 1 d . . . . .
H22A H 0.455225 0.045673 0.800525 0.040 Uiso 1 1 calc R U . . .
H22B H 0.453397 0.105598 0.739083 0.040 Uiso 1 1 calc R U . . .
C1 C 0.5635(4) 0.5558(2) 0.7332(2) 0.0313(13) Uani 1 1 d . . . . .
H1A H 0.554871 0.608603 0.720973 0.038 Uiso 1 1 calc R U . . .
H1B H 0.552596 0.550155 0.784368 0.038 Uiso 1 1 calc R U . . .
C6 C 0.1708(3) 0.3778(2) 0.8460(2) 0.0232(11) Uani 1 1 d . . . . .
C7 C 0.2281(3) 0.3365(2) 0.7911(2) 0.0244(11) Uani 1 1 d . . . . .
H7 H 0.261847 0.291303 0.797666 0.029 Uiso 1 1 calc R U . . .
O7A O 0.7989(5) 0.2236(3) 0.3542(2) 0.0426(14) Uani 0.7 1 d . . P B 1
C10 C 0.0596(3) 0.5051(2) 0.8407(2) 0.0236(11) Uani 1 1 d . . . . .
C12 C 0.0979(4) 0.5584(2) 0.8839(2) 0.0353(13) Uani 1 1 d . . . . .
H12A H 0.116433 0.531660 0.923705 0.053 Uiso 1 1 calc R U . . .
H12B H 0.048703 0.596456 0.900551 0.053 Uiso 1 1 calc R U . . .
H12C H 0.153213 0.581162 0.855157 0.053 Uiso 1 1 calc R U . . .
O1A O 0.7066(4) 0.2623(2) 0.5799(3) 0.0373(12) Uani 0.7 1 d . U P B 1
C43A C 0.6132(13) 0.2608(13) 0.6207(10) 0.032(3) Uani 0.7 1 d . U P B 1
H43A H 0.573941 0.302439 0.605943 0.039 Uiso 0.7 1 calc R U P B 1
H43B H 0.614858 0.266604 0.670052 0.039 Uiso 0.7 1 calc R U P B 1
C34 C 0.7456(4) -0.2332(3) 0.8595(2) 0.0486(16) Uani 1 1 d . . . . .
H34A H 0.689389 -0.200245 0.859924 0.073 Uiso 1 1 calc R U . . .
H34B H 0.745904 -0.252131 0.906861 0.073 Uiso 1 1 calc R U . . .
H34C H 0.744506 -0.274119 0.829651 0.073 Uiso 1 1 calc R U . . .
O3A O 0.7006(5) 0.1072(3) 0.4580(2) 0.0353(13) Uani 0.7 1 d . . P B 1
O5A O 0.5968(5) 0.3444(2) 0.4807(2) 0.0397(14) Uani 0.7 1 d . . P B 1
C17 C 0.2417(4) 0.2964(2) 0.9293(2) 0.0444(15) Uani 1 1 d . . . . .
H17A H 0.299713 0.322392 0.911866 0.067 Uiso 1 1 calc R U . . .
H17B H 0.243310 0.252419 0.902635 0.067 Uiso 1 1 calc R U . . .
H17C H 0.237316 0.282134 0.978405 0.067 Uiso 1 1 calc R U . . .
C29 C 0.7946(4) -0.1580(2) 0.6493(2) 0.0297(12) Uani 1 1 d . . . . .
C30 C 0.7827(4) -0.1935(2) 0.7155(2) 0.0284(12) Uani 1 1 d . . . . .
H30 H 0.747367 -0.235703 0.729290 0.034 Uiso 1 1 calc R U . . .
C27 C 0.8743(4) -0.0954(2) 0.7170(2) 0.0287(12) Uani 1 1 d . . . . .
C26 C 0.8306(3) -0.1574(2) 0.7586(2) 0.0263(12) Uani 1 1 d . . . . .
C37 C 0.8954(4) 0.0160(2) 0.7863(3) 0.0444(15) Uani 1 1 d . . . . .
H37A H 0.842471 0.043809 0.771491 0.067 Uiso 1 1 calc R U . . .
H37B H 0.942098 0.049898 0.793067 0.067 Uiso 1 1 calc R U . . .
H37C H 0.871766 -0.011139 0.830069 0.067 Uiso 1 1 calc R U . . .
O8A O 0.6054(4) 0.2334(2) 0.3901(3) 0.0392(13) Uani 0.7 1 d . . P B 1
O2A O 0.5633(4) 0.1899(3) 0.5420(3) 0.0369(14) Uani 0.7 1 d . . P B 1
C31 C 0.8345(4) -0.1912(2) 0.8318(2) 0.0363(14) Uani 1 1 d . . . . .
C35 C 0.9423(4) -0.0383(2) 0.7301(2) 0.0331(13) Uani 1 1 d . . . . .
C14 C 0.1559(4) 0.3464(2) 0.9215(2) 0.0296(12) Uani 1 1 d . . . . .
C13 C -0.0336(4) 0.4747(2) 0.8812(3) 0.0419(14) Uani 1 1 d . . . . .
H13A H -0.056975 0.441460 0.852050 0.063 Uiso 1 1 calc R U . . .
H13B H -0.080635 0.515294 0.893962 0.063 Uiso 1 1 calc R U . . .
H13C H -0.022578 0.447918 0.923277 0.063 Uiso 1 1 calc R U . . .
O6A O 0.7921(4) 0.3348(3) 0.4461(2) 0.0410(14) Uani 0.7 1 d . . P B 1
O4A O 0.8448(4) 0.1784(3) 0.4965(3) 0.0434(13) Uani 0.7 1 d . U P B 1
O12A O 0.4722(8) 0.2975(4) 1.0638(4) 0.041(2) Uani 0.53 1 d D U P A 1
C16 C 0.1434(4) 0.4038(2) 0.9762(2) 0.0450(15) Uani 1 1 d . . . . .
H16A H 0.084654 0.433593 0.976201 0.067 Uiso 1 1 calc R U . . .
H16B H 0.197229 0.435350 0.965764 0.067 Uiso 1 1 calc R U . . .
H16C H 0.140179 0.379413 1.022014 0.067 Uiso 1 1 calc R U . . .
C11 C 0.0333(4) 0.5508(2) 0.7786(2) 0.0405(14) Uani 1 1 d . . . . .
H11A H 0.090285 0.571755 0.750364 0.061 Uiso 1 1 calc R U . . .
H11B H -0.013231 0.590414 0.795981 0.061 Uiso 1 1 calc R U . . .
H11C H 0.006191 0.519140 0.750220 0.061 Uiso 1 1 calc R U . . .
C32 C 0.8401(4) -0.1375(2) 0.8871(2) 0.0456(15) Uani 1 1 d . . . . .
H32A H 0.898430 -0.111214 0.872972 0.068 Uiso 1 1 calc R U . . .
H32B H 0.840090 -0.164421 0.931324 0.068 Uiso 1 1 calc R U . . .
H32C H 0.785248 -0.102308 0.892534 0.068 Uiso 1 1 calc R U . . .
C54A C 0.8746(19) 0.2726(11) 0.3500(11) 0.045(4) Uani 0.7 1 d . U P B 1
H54A H 0.909235 0.277695 0.301144 0.054 Uiso 0.7 1 calc R U P B 1
H54B H 0.919630 0.251069 0.377826 0.054 Uiso 0.7 1 calc R U P B 1
C56A C 0.6551(17) 0.1997(13) 0.3280(14) 0.048(5) Uani 0.7 1 d . U P B 1
H56A H 0.616318 0.206194 0.292220 0.057 Uiso 0.7 1 calc R U P B 1
H56B H 0.665282 0.146459 0.337552 0.057 Uiso 0.7 1 calc R U P B 1
C71 C 0.4742(5) 0.1115(3) 0.9908(3) 0.0628(19) Uani 1 1 d . . . . .
H71A H 0.427931 0.080093 1.021137 0.075 Uiso 1 1 calc R U . . .
H71B H 0.513237 0.081348 0.953854 0.075 Uiso 1 1 calc R U . . .
C39 C 0.7656(4) -0.1851(2) 0.5855(2) 0.0389(14) Uani 1 1 d . . . . .
C68 C 0.7875(4) 0.1487(3) 0.9150(3) 0.0505(15) Uani 1 1 d . . . . .
H68A H 0.827914 0.102918 0.906772 0.061 Uiso 1 1 calc R U . . .
H68B H 0.829434 0.189270 0.915422 0.061 Uiso 1 1 calc R U . . .
C45A C 0.5445(14) 0.1198(8) 0.5200(11) 0.033(3) Uani 0.7 1 d . U P B 1
H45A H 0.519712 0.126694 0.476944 0.040 Uiso 0.7 1 calc R U P B 1
H45B H 0.495308 0.097133 0.556190 0.040 Uiso 0.7 1 calc R U P B 1
O9A O 0.5784(8) 0.3616(5) 0.9474(4) 0.039(2) Uani 0.53 1 d D U P A 1
C74 C 0.6145(5) 0.2436(3) 0.8275(3) 0.0548(18) Uani 1 1 d . . . . .
H74A H 0.597533 0.296892 0.826665 0.066 Uiso 1 1 calc R U . . .
H74B H 0.644541 0.230167 0.779504 0.066 Uiso 1 1 calc R U . . .
C20 C 0.2908(5) 0.4036(2) 0.5996(2) 0.0567(18) Uani 1 1 d . . . . .
H20A H 0.230548 0.430846 0.598490 0.085 Uiso 1 1 calc R U . . .
H20B H 0.316627 0.382781 0.554249 0.085 Uiso 1 1 calc R U . . .
H20C H 0.335678 0.436708 0.610507 0.085 Uiso 1 1 calc R U . . .
C70 C 0.5955(4) 0.0877(2) 1.0523(3) 0.0466(16) Uani 1 1 d . . . . .
H70A H 0.563747 0.041123 1.065132 0.056 Uiso 1 1 calc R U . . .
H70B H 0.613234 0.105077 1.094266 0.056 Uiso 1 1 calc R U . . .
C36 C 1.0331(4) -0.0766(3) 0.7487(3) 0.0470(15) Uani 1 1 d . . . . .
H36A H 1.016143 -0.105053 0.792536 0.070 Uiso 1 1 calc R U . . .
H36B H 1.076936 -0.039424 0.753464 0.070 Uiso 1 1 calc R U . . .
H36C H 1.063686 -0.109348 0.711697 0.070 Uiso 1 1 calc R U . . .
C52A C 0.7392(10) 0.3984(10) 0.4754(11) 0.030(3) Uani 0.7 1 d . U P B 1
H52A H 0.775363 0.442143 0.458402 0.036 Uiso 0.7 1 calc R U P B 1
H52B H 0.731347 0.394432 0.526517 0.036 Uiso 0.7 1 calc R U P B 1
C25 C 0.2886(4) -0.0572(2) 0.7921(3) 0.0499(15) Uani 1 1 d . . . . .
H25A H 0.343456 -0.091080 0.776599 0.075 Uiso 1 1 calc R U . . .
H25B H 0.234128 -0.072960 0.775478 0.075 Uiso 1 1 calc R U . . .
H25C H 0.273385 -0.057200 0.842920 0.075 Uiso 1 1 calc R U . . .
C72 C 0.4244(4) 0.1741(3) 0.9599(3) 0.0515(16) Uani 1 1 d . . . . .
H72A H 0.385291 0.155158 0.929898 0.062 Uiso 1 1 calc R U . . .
H72B H 0.381496 0.201055 0.997466 0.062 Uiso 1 1 calc R U . . .
C33 C 0.9229(4) -0.2465(3) 0.8225(3) 0.0538(17) Uani 1 1 d . . . . .
H33A H 0.917823 -0.282716 0.788791 0.081 Uiso 1 1 calc R U . . .
H33B H 0.925679 -0.271470 0.867213 0.081 Uiso 1 1 calc R U . . .
H33C H 0.980511 -0.219857 0.805707 0.081 Uiso 1 1 calc R U . . .
C15 C 0.0696(4) 0.2989(3) 0.9370(2) 0.0532(17) Uani 1 1 d . . . . .
H15A H 0.062908 0.276254 0.983727 0.080 Uiso 1 1 calc R U . . .
H15B H 0.078514 0.260547 0.902922 0.080 Uiso 1 1 calc R U . . .
H15C H 0.012473 0.329598 0.934062 0.080 Uiso 1 1 calc R U . . .
C24 C 0.2401(4) 0.1044(3) 0.8141(3) 0.0627(18) Uani 1 1 d . . . . .
H24A H 0.254672 0.099626 0.860461 0.094 Uiso 1 1 calc R U . . .
H24B H 0.173378 0.095061 0.817394 0.094 Uiso 1 1 calc R U . . .
H24C H 0.252177 0.154161 0.794726 0.094 Uiso 1 1 calc R U . . .
C19 C 0.3680(4) 0.3007(3) 0.6567(2) 0.0513(16) Uani 1 1 d . . . . .
H19A H 0.413292 0.334941 0.665175 0.077 Uiso 1 1 calc R U . . .
H19B H 0.392534 0.278073 0.612016 0.077 Uiso 1 1 calc R U . . .
H19C H 0.358800 0.262595 0.693873 0.077 Uiso 1 1 calc R U . . .
C3 C 0.7130(4) 0.5487(3) 0.6002(2) 0.0522(16) Uani 1 1 d . . . . .
H3A H 0.667275 0.526720 0.578323 0.078 Uiso 1 1 calc R U . . .
H3B H 0.777221 0.530376 0.579078 0.078 Uiso 1 1 calc R U . . .
H3C H 0.707825 0.602155 0.593482 0.078 Uiso 1 1 calc R U . . .
C58A C 0.520(3) 0.3341(15) 0.4494(18) 0.044(4) Uani 0.7 1 d . U P B 1
H58A H 0.486218 0.381880 0.443334 0.053 Uiso 0.7 1 calc R U P B 1
H58B H 0.475472 0.301690 0.479856 0.053 Uiso 0.7 1 calc R U P B 1
C69 C 0.6818(5) 0.0747(3) 0.9979(3) 0.0577(18) Uani 1 1 d . . . . .
H69A H 0.726031 0.038270 1.014942 0.069 Uiso 1 1 calc R U . . .
H69B H 0.665401 0.055996 0.956055 0.069 Uiso 1 1 calc R U . . .
C2 C 0.7016(4) 0.4222(2) 0.7075(3) 0.0638(19) Uani 1 1 d . . . . .
H2A H 0.693052 0.409012 0.757174 0.096 Uiso 1 1 calc R U . . .
H2B H 0.765114 0.405132 0.683467 0.096 Uiso 1 1 calc R U . . .
H2C H 0.654060 0.399014 0.688382 0.096 Uiso 1 1 calc R U . . .
C41 C 0.8428(5) -0.2421(3) 0.5539(3) 0.067(2) Uani 1 1 d . . . . .
H41A H 0.850877 -0.280182 0.589251 0.100 Uiso 1 1 calc R U . . .
H41B H 0.902588 -0.218279 0.537116 0.100 Uiso 1 1 calc R U . . .
H41C H 0.824241 -0.264404 0.515016 0.100 Uiso 1 1 calc R U . . .
C38 C 0.9755(4) 0.0086(2) 0.6634(3) 0.0448(15) Uani 1 1 d . . . . .
H38A H 1.005026 -0.023327 0.625510 0.067 Uiso 1 1 calc R U . . .
H38B H 1.021710 0.042486 0.671127 0.067 Uiso 1 1 calc R U . . .
H38C H 0.921009 0.036634 0.651161 0.067 Uiso 1 1 calc R U . . .
C55A C 0.7490(9) 0.2327(6) 0.3012(7) 0.039(3) Uani 0.7 1 d . U P B 1
H55A H 0.784066 0.207501 0.259372 0.047 Uiso 0.7 1 calc R U P B 1
H55B H 0.739773 0.285346 0.288800 0.047 Uiso 0.7 1 calc R U P B 1
C4 C 0.7723(4) 0.5685(3) 0.7376(3) 0.0613(18) Uani 1 1 d . . . . .
H4A H 0.764869 0.621803 0.730978 0.092 Uiso 1 1 calc R U . . .
H4B H 0.837281 0.551723 0.716472 0.092 Uiso 1 1 calc R U . . .
H4C H 0.759182 0.555218 0.787326 0.092 Uiso 1 1 calc R U . . .
C47A C 0.7949(11) 0.0752(10) 0.4523(9) 0.041(3) Uani 0.7 1 d . U P B 1
H47A H 0.833475 0.088767 0.406169 0.049 Uiso 0.7 1 calc R U P B 1
H47B H 0.792652 0.021123 0.455831 0.049 Uiso 0.7 1 calc R U P B 1
C51A C 0.6455(8) 0.4083(6) 0.4581(6) 0.035(3) Uani 0.7 1 d . U P B 1
H51A H 0.610174 0.451362 0.481503 0.042 Uiso 0.7 1 calc R U P B 1
H51B H 0.652104 0.416562 0.407373 0.042 Uiso 0.7 1 calc R U P B 1
C67 C 0.7374(5) 0.1627(3) 0.8578(3) 0.0601(18) Uani 1 1 d . . . . .
H67A H 0.783120 0.167502 0.812863 0.072 Uiso 1 1 calc R U . . .
H67B H 0.696370 0.121989 0.855454 0.072 Uiso 1 1 calc R U . . .
C40 C 0.6724(5) -0.2224(3) 0.6048(3) 0.0609(18) Uani 1 1 d . . . . .
H40A H 0.660101 -0.244797 0.563752 0.091 Uiso 1 1 calc R U . . .
H40B H 0.621082 -0.186073 0.621872 0.091 Uiso 1 1 calc R U . . .
H40C H 0.675966 -0.260400 0.641117 0.091 Uiso 1 1 calc R U . . .
C73 C 0.5283(5) 0.2040(3) 0.8505(3) 0.063(2) Uani 1 1 d . . . . .
H73A H 0.482561 0.217802 0.820578 0.076 Uiso 1 1 calc R U . . .
H73B H 0.542961 0.150432 0.848630 0.076 Uiso 1 1 calc R U . . .
C48A C 0.8407(7) 0.0997(4) 0.5073(5) 0.039(2) Uani 0.7 1 d . U P B 1
H48A H 0.802902 0.087118 0.553943 0.047 Uiso 0.7 1 calc R U P B 1
H48B H 0.905150 0.076246 0.502881 0.047 Uiso 0.7 1 calc R U P B 1
C21 C 0.2074(5) 0.2886(3) 0.6362(3) 0.0660(19) Uani 1 1 d . . . . .
H21A H 0.197790 0.248240 0.671123 0.099 Uiso 1 1 calc R U . . .
H21B H 0.235226 0.269071 0.590574 0.099 Uiso 1 1 calc R U . . .
H21C H 0.146421 0.314514 0.634727 0.099 Uiso 1 1 calc R U . . .
C49A C 0.8627(12) 0.2171(6) 0.5519(7) 0.041(2) Uani 0.7 1 d . U P B 1
H49A H 0.883108 0.266400 0.534301 0.050 Uiso 0.7 1 calc R U P B 1
H49B H 0.915399 0.191105 0.569573 0.050 Uiso 0.7 1 calc R U P B 1
C44A C 0.5687(6) 0.1897(4) 0.6136(4) 0.031(2) Uani 0.7 1 d . . P B 1
H44A H 0.608534 0.147108 0.625828 0.038 Uiso 0.7 1 calc R U P B 1
H44B H 0.504887 0.188108 0.644068 0.038 Uiso 0.7 1 calc R U P B 1
O18 O 0.9539(4) 0.2828(3) 0.6782(3) 0.1196(19) Uani 1 1 d D U . . .
C23 C 0.2919(5) 0.0494(3) 0.6679(3) 0.0694(19) Uani 1 1 d . . . . .
H23A H 0.312094 0.097471 0.647973 0.104 Uiso 1 1 calc R U . . .
H23B H 0.223874 0.046622 0.670432 0.104 Uiso 1 1 calc R U . . .
H23C H 0.326823 0.010873 0.638489 0.104 Uiso 1 1 calc R U . . .
C57A C 0.5548(8) 0.3001(5) 0.3792(5) 0.037(2) Uani 0.7 1 d . U P B 1
H57A H 0.500352 0.290955 0.358347 0.044 Uiso 0.7 1 calc R U P B 1
H57B H 0.596471 0.333545 0.347222 0.044 Uiso 0.7 1 calc R U P B 1
C53A C 0.8386(9) 0.3476(6) 0.3759(5) 0.046(3) Uani 0.7 1 d . U P B 1
H53A H 0.891768 0.379883 0.372848 0.055 Uiso 0.7 1 calc R U P B 1
H53B H 0.793954 0.370660 0.348505 0.055 Uiso 0.7 1 calc R U P B 1
C50A C 0.7791(6) 0.2252(4) 0.6100(5) 0.040(2) Uani 0.7 1 d . U P B 1
H50A H 0.759124 0.176575 0.630223 0.048 Uiso 0.7 1 calc R U P B 1
H50B H 0.793798 0.254258 0.646935 0.048 Uiso 0.7 1 calc R U P B 1
C46A C 0.6306(7) 0.0701(5) 0.5071(5) 0.036(2) Uani 0.7 1 d . U P B 1
H46A H 0.652804 0.058703 0.550738 0.044 Uiso 0.7 1 calc R U P B 1
H46B H 0.617167 0.023649 0.488418 0.044 Uiso 0.7 1 calc R U P B 1
C42 C 0.7577(5) -0.1230(3) 0.5327(3) 0.076(2) Uani 1 1 d . . . . .
H42A H 0.819870 -0.102667 0.515997 0.113 Uiso 1 1 calc R U . . .
H42B H 0.712369 -0.084637 0.554471 0.113 Uiso 1 1 calc R U . . .
H42C H 0.735840 -0.141712 0.493539 0.113 Uiso 1 1 calc R U . . .
C79 C 0.9774(6) 0.2108(3) 0.7035(4) 0.088(2) Uani 1 1 d D . . . .
H79A H 1.032848 0.188426 0.671433 0.105 Uiso 1 1 calc R U . . .
H79B H 0.923393 0.179164 0.707373 0.105 Uiso 1 1 calc R U . . .
C80 C 0.9994(5) 0.2185(3) 0.7726(3) 0.079(2) Uani 1 1 d D . . . .
H80A H 0.970097 0.180122 0.806098 0.095 Uiso 1 1 calc R U . . .
H80B H 1.068667 0.215378 0.769726 0.095 Uiso 1 1 calc R U . . .
Li2 Li 0.6078(6) 0.2461(4) 0.9838(4) 0.0351(19) Uani 1 1 d . . . . .
Li1 Li 0.6976(6) 0.2353(4) 0.4682(4) 0.034(2) Uani 1 1 d . . . . .
C82 C 0.9128(12) 0.3175(8) 0.7422(7) 0.100(4) Uani 0.54 1 d D U P C 1
H82A H 0.918536 0.371220 0.736020 0.119 Uiso 0.54 1 calc R U P C 1
H82B H 0.844691 0.307851 0.756123 0.119 Uiso 0.54 1 calc R U P C 1
C81 C 0.9586(6) 0.2906(3) 0.7923(4) 0.104(3) Uani 1 1 d D U . . .
H81A H 0.913644 0.287401 0.837667 0.125 Uiso 0.54 1 calc R U P C 1
H81B H 1.009020 0.323212 0.796270 0.125 Uiso 0.54 1 calc R U P C 1
H81C H 0.997439 0.313049 0.820424 0.125 Uiso 0.46 1 calc R U P C 2
H81D H 0.893950 0.286357 0.820899 0.125 Uiso 0.46 1 calc R U P C 2
C52B C 0.789(2) 0.2530(14) 0.3010(15) 0.040(6) Uani 0.3 1 d . U P B 2
H52C H 0.759359 0.302203 0.293388 0.048 Uiso 0.3 1 calc R U P B 2
H52D H 0.812056 0.230577 0.255446 0.048 Uiso 0.3 1 calc R U P B 2
C51B C 0.870(5) 0.259(3) 0.338(3) 0.042(7) Uani 0.3 1 d . U P B 2
H51C H 0.919795 0.287635 0.308437 0.050 Uiso 0.3 1 calc R U P B 2
H51D H 0.897553 0.209090 0.346548 0.050 Uiso 0.3 1 calc R U P B 2
O5B O 0.8312(9) 0.2954(6) 0.4055(6) 0.037(3) Uani 0.3 1 d . U P B 2
O6B O 0.7214(11) 0.2072(7) 0.3462(7) 0.034(3) Uani 0.3 1 d . . P B 2
C53B C 0.633(4) 0.211(3) 0.329(3) 0.043(8) Uani 0.3 1 d . U P B 2
H53C H 0.597633 0.168295 0.350554 0.051 Uiso 0.3 1 calc R U P B 2
H53D H 0.641828 0.207740 0.277734 0.051 Uiso 0.3 1 calc R U P B 2
C54B C 0.574(2) 0.2798(13) 0.3504(10) 0.039(5) Uani 0.3 1 d . U P B 2
H54C H 0.605787 0.323742 0.328057 0.047 Uiso 0.3 1 calc R U P B 2
H54D H 0.511018 0.279281 0.337900 0.047 Uiso 0.3 1 calc R U P B 2
O7B O 0.5634(9) 0.2794(7) 0.4262(6) 0.039(3) Uani 0.3 1 d . U P B 2
C55B C 0.523(7) 0.345(3) 0.452(4) 0.043(7) Uani 0.3 1 d . U P B 2
H55C H 0.488401 0.336749 0.500570 0.051 Uiso 0.3 1 calc R U P B 2
H55D H 0.477142 0.364778 0.424283 0.051 Uiso 0.3 1 calc R U P B 2
C56B C 0.6003(17) 0.4003(15) 0.4496(13) 0.036(5) Uani 0.3 1 d . U P B 2
H56C H 0.629801 0.413825 0.400915 0.043 Uiso 0.3 1 calc R U P B 2
H56D H 0.572283 0.445418 0.473372 0.043 Uiso 0.3 1 calc R U P B 2
O8B O 0.6714(11) 0.3638(7) 0.4853(5) 0.031(3) Uani 0.3 1 d . U P B 2
C57B C 0.767(3) 0.398(3) 0.469(3) 0.039(7) Uani 0.3 1 d . U P B 2
H57C H 0.758596 0.452304 0.467585 0.047 Uiso 0.3 1 calc R U P B 2
H57D H 0.803425 0.383051 0.505247 0.047 Uiso 0.3 1 calc R U P B 2
C58B C 0.820(2) 0.3723(12) 0.4000(13) 0.043(5) Uani 0.3 1 d . U P B 2
H58C H 0.783473 0.387162 0.363839 0.051 Uiso 0.3 1 calc R U P B 2
H58D H 0.882295 0.394022 0.387090 0.051 Uiso 0.3 1 calc R U P B 2
O4B O 0.7806(11) 0.2438(6) 0.5547(6) 0.035(2) Uani 0.3 1 d . U P B 2
C49B C 0.7230(15) 0.2331(11) 0.6218(11) 0.035(3) Uani 0.3 1 d . U P B 2
H49C H 0.721424 0.179959 0.633893 0.042 Uiso 0.3 1 calc R U P B 2
H49D H 0.751547 0.256376 0.656074 0.042 Uiso 0.3 1 calc R U P B 2
O2B O 0.6196(11) 0.1237(5) 0.4741(6) 0.035(3) Uani 0.3 1 d . . P B 2
O1B O 0.5890(8) 0.2323(6) 0.5679(6) 0.029(2) Uani 0.3 1 d . U P B 2
O3B O 0.8135(9) 0.1323(6) 0.4606(6) 0.042(2) Uani 0.3 1 d . U P B 2
C43B C 0.5478(16) 0.1649(10) 0.5880(13) 0.035(4) Uani 0.3 1 d . U P B 2
H43C H 0.488508 0.172510 0.623275 0.042 Uiso 0.3 1 calc R U P B 2
H43D H 0.591722 0.131257 0.608393 0.042 Uiso 0.3 1 calc R U P B 2
C45B C 0.6769(18) 0.0610(14) 0.4863(13) 0.040(4) Uani 0.3 1 d . U P B 2
H45C H 0.648970 0.016501 0.474629 0.048 Uiso 0.3 1 calc R U P B 2
H45D H 0.679834 0.056673 0.536015 0.048 Uiso 0.3 1 calc R U P B 2
C46B C 0.774(3) 0.067(2) 0.443(2) 0.039(5) Uani 0.3 1 d . U P B 2
H46C H 0.813976 0.023194 0.451771 0.047 Uiso 0.3 1 calc R U P B 2
H46D H 0.771003 0.069633 0.393352 0.047 Uiso 0.3 1 calc R U P B 2
C47B C 0.854(2) 0.1273(14) 0.5198(13) 0.043(4) Uani 0.3 1 d . U P B 2
H47C H 0.915775 0.098660 0.508291 0.051 Uiso 0.3 1 calc R U P B 2
H47D H 0.812545 0.099848 0.557400 0.051 Uiso 0.3 1 calc R U P B 2
C50B C 0.629(3) 0.263(3) 0.627(3) 0.034(4) Uani 0.3 1 d . U P B 2
H50C H 0.628733 0.316896 0.621869 0.041 Uiso 0.3 1 calc R U P B 2
H50D H 0.589567 0.248978 0.672289 0.041 Uiso 0.3 1 calc R U P B 2
C48B C 0.870(3) 0.1959(14) 0.545(2) 0.038(4) Uani 0.3 1 d . U P B 2
H48C H 0.921282 0.220120 0.511661 0.045 Uiso 0.3 1 calc R U P B 2
H48D H 0.890438 0.188024 0.589912 0.045 Uiso 0.3 1 calc R U P B 2
C44B C 0.528(4) 0.134(2) 0.527(3) 0.036(5) Uani 0.3 1 d . U P B 2
H44C H 0.482246 0.166658 0.507744 0.043 Uiso 0.3 1 calc R U P B 2
H44D H 0.499238 0.085816 0.540046 0.043 Uiso 0.3 1 calc R U P B 2
C63A C 0.5783(10) 0.2898(7) 1.1442(6) 0.045(3) Uani 0.53 1 d D U P A 1
H63A H 0.591035 0.342476 1.138017 0.054 Uiso 0.53 1 calc R U P A 1
H63B H 0.583086 0.272726 1.191828 0.054 Uiso 0.53 1 calc R U P A 1
C62A C 0.7390(10) 0.2612(9) 1.0924(8) 0.051(4) Uani 0.53 1 d D U P A 1
H62A H 0.779510 0.217271 1.075959 0.061 Uiso 0.53 1 calc R U P A 1
H62B H 0.746961 0.270538 1.139767 0.061 Uiso 0.53 1 calc R U P A 1
C60A C 0.7425(12) 0.3701(8) 0.9351(10) 0.052(4) Uani 0.53 1 d D U P A 1
H60A H 0.752907 0.352663 0.887261 0.062 Uiso 0.53 1 calc R U P A 1
H60B H 0.793217 0.403469 0.936609 0.062 Uiso 0.53 1 calc R U P A 1
C65A C 0.4546(8) 0.3725(5) 1.0494(5) 0.048(3) Uani 0.53 1 d D U P A 1
H65A H 0.491633 0.402182 1.073447 0.057 Uiso 0.53 1 calc R U P A 1
H65B H 0.386549 0.386466 1.065653 0.057 Uiso 0.53 1 calc R U P A 1
C66A C 0.4840(14) 0.3864(13) 0.9704(10) 0.038(4) Uani 0.53 1 d D U P A 1
H66A H 0.442764 0.360232 0.946882 0.046 Uiso 0.53 1 calc R U P A 1
H66B H 0.476603 0.439447 0.958876 0.046 Uiso 0.53 1 calc R U P A 1
C61A C 0.7686(9) 0.3252(7) 1.0454(6) 0.061(3) Uani 0.53 1 d D U P A 1
H61A H 0.732703 0.370403 1.063755 0.074 Uiso 0.53 1 calc R U P A 1
H61B H 0.837006 0.331850 1.040822 0.074 Uiso 0.53 1 calc R U P A 1
C59A C 0.6461(10) 0.4131(6) 0.9523(6) 0.050(3) Uani 0.53 1 d D U P A 1
H59A H 0.634351 0.431889 0.999677 0.060 Uiso 0.53 1 calc R U P A 1
H59B H 0.643609 0.454915 0.918737 0.060 Uiso 0.53 1 calc R U P A 1
C64A C 0.4829(10) 0.2766(8) 1.1309(6) 0.035(3) Uani 0.53 1 d D U P A 1
H64A H 0.471585 0.223800 1.139204 0.042 Uiso 0.53 1 calc R U P A 1
H64B H 0.434081 0.303971 1.164600 0.042 Uiso 0.53 1 calc R U P A 1
O11B O 0.6158(11) 0.2484(15) 1.0988(14) 0.042(4) Uani 0.47 1 d D U P A 2
O10B O 0.764(2) 0.2965(8) 0.9914(10) 0.050(4) Uani 0.47 1 d D U P A 2
O12B O 0.4862(8) 0.3176(5) 1.0313(4) 0.037(2) Uani 0.47 1 d D U P A 2
O9B O 0.6318(8) 0.3665(6) 0.9271(5) 0.042(3) Uani 0.47 1 d D U P A 2
C63B C 0.5280(11) 0.2760(10) 1.1361(9) 0.041(4) Uani 0.47 1 d D U P A 2
H63C H 0.535951 0.291988 1.181540 0.050 Uiso 0.47 1 calc R U P A 2
H63D H 0.483243 0.236174 1.144947 0.050 Uiso 0.47 1 calc R U P A 2
C62B C 0.6899(11) 0.2868(7) 1.1159(7) 0.044(3) Uani 0.47 1 d D U P A 2
H62C H 0.702347 0.268017 1.161279 0.053 Uiso 0.47 1 calc R U P A 2
H62D H 0.671446 0.339721 1.119234 0.053 Uiso 0.47 1 calc R U P A 2
C60B C 0.7629(9) 0.3727(6) 0.9807(7) 0.043(3) Uani 0.47 1 d D U P A 2
H60C H 0.828130 0.389411 0.973614 0.051 Uiso 0.47 1 calc R U P A 2
H60D H 0.723695 0.396668 1.021758 0.051 Uiso 0.47 1 calc R U P A 2
C65B C 0.4706(17) 0.3786(13) 0.9884(13) 0.044(5) Uani 0.47 1 d D U P A 2
H65C H 0.422043 0.412731 1.015139 0.053 Uiso 0.47 1 calc R U P A 2
H65D H 0.445590 0.362290 0.949097 0.053 Uiso 0.47 1 calc R U P A 2
C66B C 0.5578(9) 0.4182(6) 0.9608(5) 0.033(3) Uani 0.47 1 d D U P A 2
H66C H 0.545134 0.457435 0.927002 0.040 Uiso 0.47 1 calc R U P A 2
H66D H 0.578287 0.441004 0.999130 0.040 Uiso 0.47 1 calc R U P A 2
C61B C 0.7776(12) 0.2748(9) 1.0594(7) 0.049(4) Uani 0.47 1 d D U P A 2
H61C H 0.828904 0.302880 1.069700 0.059 Uiso 0.47 1 calc R U P A 2
H61D H 0.798417 0.222257 1.060041 0.059 Uiso 0.47 1 calc R U P A 2
C59B C 0.7226(12) 0.3926(9) 0.9175(9) 0.045(4) Uani 0.47 1 d D U P A 2
H59C H 0.719426 0.446562 0.909797 0.054 Uiso 0.47 1 calc R U P A 2
H59D H 0.764092 0.370892 0.876096 0.054 Uiso 0.47 1 calc R U P A 2
C64B C 0.4871(8) 0.3380(6) 1.0996(5) 0.038(3) Uani 0.47 1 d D U P A 2
H64C H 0.421805 0.351023 1.124775 0.046 Uiso 0.47 1 calc R U P A 2
H64D H 0.525430 0.381280 1.097607 0.046 Uiso 0.47 1 calc R U P A 2
O17 O -0.0487(12) 0.0938(9) 1.0300(8) 0.080(4) Uani 0.25 1 d D U P D -1
C78 C -0.073(2) 0.0249(12) 1.0543(13) 0.086(6) Uani 0.25 1 d D U P D -1
H78A H -0.142893 0.023623 1.064264 0.103 Uiso 0.25 1 calc R U P D -1
H78B H -0.052139 0.014661 1.098601 0.103 Uiso 0.25 1 calc R U P D -1
C77 C -0.033(2) -0.0321(10) 1.0075(13) 0.083(6) Uani 0.25 1 d D U P D -1
H77A H -0.082031 -0.050101 0.984998 0.099 Uiso 0.25 1 calc R U P D -1
H77B H -0.006178 -0.073801 1.032269 0.099 Uiso 0.25 1 calc R U P D -1
C76 C 0.041(2) 0.0037(12) 0.9562(13) 0.083(6) Uani 0.25 1 d D U P D -1
H76A H 0.033864 -0.004398 0.908405 0.099 Uiso 0.25 1 calc R U P D -1
H76B H 0.104575 -0.015736 0.961414 0.099 Uiso 0.25 1 calc R U P D -1
C75 C 0.0270(15) 0.0834(9) 0.9714(9) 0.053(5) Uani 0.25 1 d D U P D -1
H75B H 0.085962 0.101122 0.980993 0.063 Uiso 0.25 1 calc R U P D -1
H75A H 0.012194 0.111750 0.930601 0.063 Uiso 0.25 1 calc R U P D -1
O19 O 1.0065(17) 0.4883(12) 0.5606(12) 0.097(5) Uani 0.25 1 d D U P E -1
C83 C 1.003(3) 0.5599(13) 0.5196(14) 0.084(6) Uani 0.25 1 d D U P E -1
H83A H 1.055759 0.588391 0.526727 0.100 Uiso 0.25 1 calc R U P E -1
H83B H 0.943430 0.587474 0.540610 0.100 Uiso 0.25 1 calc R U P E -1
C84 C 1.008(3) 0.5596(15) 0.4381(15) 0.100(6) Uani 0.25 1 d D U P E -1
H84A H 0.968937 0.600261 0.421739 0.119 Uiso 0.25 1 calc R U P E -1
H84B H 1.074068 0.560254 0.410760 0.119 Uiso 0.25 1 calc R U P E -1
C85 C 0.965(3) 0.4843(16) 0.4381(16) 0.102(7) Uani 0.25 1 d D U P E -1
H85A H 0.992494 0.458781 0.394695 0.123 Uiso 0.25 1 calc R U P E -1
H85B H 0.895502 0.489642 0.443858 0.123 Uiso 0.25 1 calc R U P E -1
C86 C 0.995(4) 0.4416(14) 0.5035(17) 0.098(6) Uani 0.25 1 d D U P E -1
H86A H 0.945795 0.406309 0.522902 0.118 Uiso 0.25 1 calc R U P E -1
H86B H 1.054943 0.412932 0.487198 0.118 Uiso 0.25 1 calc R U P E -1
C82A C 0.9545(17) 0.3382(8) 0.7292(8) 0.104(4) Uani 0.46 1 d D U P C 2
H82C H 0.896234 0.370849 0.736012 0.124 Uiso 0.46 1 calc R U P C 2
H82D H 1.010608 0.368143 0.715695 0.124 Uiso 0.46 1 calc R U P C 2

loop_
_atom_site_aniso_label
_atom_site_aniso_U_11
_atom_site_aniso_U_22
_atom_site_aniso_U_33
_atom_site_aniso_U_23
_atom_site_aniso_U_13
_atom_site_aniso_U_12
Co1 0.0289(5) 0.0185(3) 0.0149(3) 0.0005(2) -0.0038(3) -0.0008(3)
Co2 0.0346(5) 0.0186(3) 0.0189(3) 0.0019(2) -0.0063(3) -0.0005(3)
P7 0.0366(10) 0.0261(6) 0.0232(7) -0.0018(5) -0.0066(6) 0.0027(6)
P4 0.0360(10) 0.0203(6) 0.0266(7) 0.0043(5) -0.0068(7) -0.0018(6)
P6 0.0339(10) 0.0227(6) 0.0317(7) 0.0071(5) -0.0064(7) -0.0026(6)
P3 0.0411(10) 0.0282(6) 0.0202(7) -0.0027(5) -0.0090(6) -0.0025(6)
P1 0.0331(10) 0.0293(6) 0.0231(7) 0.0019(5) -0.0072(6) -0.0034(6)
P2 0.0313(9) 0.0247(6) 0.0259(7) 0.0021(5) -0.0075(6) 0.0012(6)
P8 0.0362(10) 0.0242(6) 0.0297(7) 0.0065(5) -0.0070(7) -0.0052(6)
P5 0.0388(10) 0.0292(7) 0.0240(7) 0.0036(5) -0.0076(7) -0.0022(6)
Si2 0.0358(11) 0.0323(7) 0.0326(8) -0.0026(6) -0.0105(7) -0.0005(6)
Si1 0.0334(11) 0.0289(7) 0.0452(9) -0.0025(6) -0.0122(8) -0.0021(6)
O15 0.073(3) 0.0348(19) 0.034(2) -0.0095(15) -0.013(2) -0.0118(19)
O16 0.088(4) 0.035(2) 0.059(3) -0.0174(18) -0.038(3) 0.011(2)
O14 0.069(3) 0.044(2) 0.046(2) -0.0150(17) -0.019(2) -0.001(2)
O11A 0.070(8) 0.033(5) 0.047(7) -0.020(5) -0.027(7) 0.002(7)
O13 0.098(4) 0.036(2) 0.032(2) -0.0080(16) -0.008(2) -0.014(2)
C5 0.025(3) 0.015(2) 0.026(3) -0.0018(18) -0.001(2) -0.003(2)
C9 0.027(3) 0.021(2) 0.021(2) 0.0035(18) -0.006(2) -0.001(2)
C8 0.028(3) 0.020(2) 0.015(2) -0.0035(18) -0.006(2) -0.002(2)
C28 0.038(4) 0.021(2) 0.020(3) 0.0034(18) -0.001(2) 0.004(2)
C18 0.039(4) 0.028(2) 0.019(2) -0.0052(19) -0.003(2) 0.003(2)
O10A 0.056(9) 0.044(7) 0.064(7) -0.028(5) 0.002(6) -0.005(7)
C22 0.044(4) 0.029(2) 0.027(3) 0.003(2) -0.011(3) 0.000(2)
C1 0.041(4) 0.029(2) 0.025(3) 0.000(2) -0.009(3) -0.007(2)
C6 0.028(3) 0.019(2) 0.020(2) 0.0015(18) 0.000(2) -0.004(2)
C7 0.033(3) 0.014(2) 0.026(3) 0.0023(18) -0.004(2) 0.000(2)
O7A 0.069(5) 0.034(3) 0.024(3) 0.002(2) -0.010(3) 0.002(3)
C10 0.024(3) 0.018(2) 0.027(3) -0.0063(18) -0.001(2) 0.004(2)
C12 0.042(4) 0.024(2) 0.037(3) -0.012(2) -0.002(3) 0.004(2)
O1A 0.046(4) 0.039(3) 0.027(3) 0.010(2) -0.012(3) 0.002(3)
C43A 0.041(6) 0.037(4) 0.019(5) 0.002(4) -0.010(4) 0.005(5)
C34 0.071(5) 0.046(3) 0.025(3) 0.010(2) -0.005(3) -0.001(3)
O3A 0.045(5) 0.030(3) 0.026(3) 0.013(2) 0.001(3) -0.001(3)
O5A 0.061(5) 0.031(3) 0.028(3) 0.007(2) -0.011(3) -0.009(3)
C17 0.074(5) 0.040(3) 0.017(3) 0.006(2) -0.007(3) 0.003(3)
C29 0.043(4) 0.019(2) 0.029(3) -0.0035(19) -0.011(3) 0.000(2)
C30 0.051(4) 0.012(2) 0.021(3) 0.0013(18) -0.008(3) 0.003(2)
C27 0.033(4) 0.026(2) 0.024(3) -0.002(2) -0.003(2) 0.009(2)
C26 0.034(4) 0.019(2) 0.023(3) 0.0023(19) -0.002(2) 0.007(2)
C37 0.050(4) 0.034(3) 0.050(3) -0.016(2) -0.009(3) -0.004(3)
O8A 0.062(4) 0.027(3) 0.030(3) 0.009(2) -0.013(3) -0.005(3)
O2A 0.054(4) 0.032(3) 0.022(3) 0.007(3) -0.006(3) 0.002(3)
C31 0.051(4) 0.034(3) 0.021(3) 0.004(2) -0.006(3) 0.009(3)
C35 0.026(4) 0.034(3) 0.038(3) -0.007(2) -0.004(3) 0.004(2)
C14 0.039(4) 0.029(2) 0.019(3) 0.0052(19) -0.003(2) -0.001(2)
C13 0.039(4) 0.037(3) 0.046(3) -0.016(2) 0.003(3) 0.000(3)
O6A 0.065(4) 0.035(3) 0.021(3) 0.007(3) -0.006(3) -0.006(3)
O4A 0.058(4) 0.035(3) 0.036(3) 0.006(2) -0.008(3) -0.001(3)
O12A 0.060(6) 0.030(5) 0.034(5) -0.004(4) -0.005(5) -0.016(4)
C16 0.072(5) 0.044(3) 0.013(3) 0.001(2) 0.001(3) 0.004(3)
C11 0.046(4) 0.031(3) 0.042(3) -0.007(2) -0.007(3) 0.015(2)
C32 0.066(5) 0.050(3) 0.021(3) 0.000(2) -0.014(3) 0.015(3)
C54A 0.052(6) 0.048(9) 0.028(8) 0.001(6) 0.004(6) -0.001(7)
C56A 0.080(13) 0.035(8) 0.029(6) -0.006(6) -0.014(8) -0.001(8)
C71 0.079(6) 0.050(4) 0.057(4) -0.011(3) 0.001(4) -0.030(3)
C39 0.064(5) 0.032(3) 0.023(3) -0.006(2) -0.015(3) -0.003(3)
C68 0.054(5) 0.062(3) 0.037(3) -0.022(3) -0.007(3) -0.004(3)
C45A 0.038(8) 0.028(7) 0.032(5) 0.001(4) -0.005(6) -0.005(5)
O9A 0.074(7) 0.019(4) 0.026(5) -0.002(3) -0.015(5) -0.002(5)
C74 0.097(6) 0.047(3) 0.024(3) 0.007(2) -0.018(4) -0.018(3)
C20 0.099(6) 0.039(3) 0.018(3) 0.007(2) 0.010(3) 0.017(3)
C70 0.077(5) 0.024(3) 0.033(3) 0.002(2) -0.001(3) 0.006(3)
C36 0.033(4) 0.050(3) 0.058(4) -0.013(3) -0.007(3) 0.002(3)
C52A 0.042(9) 0.028(4) 0.022(5) -0.006(4) -0.005(7) -0.010(7)
C25 0.051(4) 0.034(3) 0.068(4) -0.002(2) -0.018(3) -0.004(3)
C72 0.046(4) 0.040(3) 0.070(4) -0.006(3) -0.014(3) -0.004(3)
C33 0.072(5) 0.053(3) 0.034(3) 0.005(2) -0.017(3) 0.030(3)
C15 0.080(5) 0.044(3) 0.028(3) 0.012(2) 0.006(3) -0.018(3)
C24 0.055(5) 0.049(3) 0.080(5) -0.011(3) -0.004(4) 0.004(3)
C19 0.054(4) 0.064(3) 0.028(3) -0.012(3) 0.003(3) 0.023(3)
C3 0.055(5) 0.054(3) 0.044(3) -0.009(3) 0.000(3) -0.006(3)
C58A 0.043(7) 0.050(10) 0.036(6) 0.012(7) -0.007(6) 0.003(7)
C69 0.084(6) 0.036(3) 0.057(4) 0.001(3) -0.027(4) 0.010(3)
C2 0.053(5) 0.031(3) 0.108(5) 0.003(3) -0.020(4) 0.006(3)
C41 0.094(6) 0.068(4) 0.043(4) -0.030(3) -0.021(4) 0.007(4)
C38 0.029(4) 0.040(3) 0.062(4) -0.005(3) 0.002(3) -0.008(2)
C55A 0.069(10) 0.021(6) 0.025(5) 0.007(4) -0.008(6) 0.001(5)
C4 0.047(5) 0.064(4) 0.082(5) -0.012(3) -0.032(4) -0.004(3)
C47A 0.055(7) 0.030(5) 0.031(6) -0.001(4) 0.001(5) 0.010(5)
C51A 0.055(8) 0.022(4) 0.029(5) 0.002(3) -0.011(5) -0.008(5)
C67 0.075(5) 0.053(4) 0.040(4) -0.018(3) 0.019(4) -0.009(3)
C40 0.086(6) 0.054(3) 0.056(4) -0.010(3) -0.041(4) -0.012(3)
C73 0.104(6) 0.047(3) 0.051(4) -0.016(3) -0.047(4) 0.010(4)
C48A 0.050(5) 0.025(4) 0.041(4) 0.003(4) -0.011(4) 0.005(4)
C21 0.087(6) 0.075(4) 0.038(4) -0.023(3) -0.010(4) -0.009(4)
C49A 0.048(5) 0.039(5) 0.039(4) 0.003(5) -0.015(4) 0.002(5)
C44A 0.031(6) 0.038(5) 0.020(5) 0.006(4) 0.001(4) 0.010(4)
O18 0.153(6) 0.103(4) 0.126(4) -0.013(3) -0.080(4) -0.007(3)
C23 0.049(5) 0.114(5) 0.051(4) 0.017(3) -0.025(3) -0.008(4)
C57A 0.046(6) 0.031(5) 0.034(7) 0.012(4) -0.013(5) -0.004(4)
C53A 0.066(7) 0.045(6) 0.023(6) 0.003(4) 0.001(5) -0.015(5)
C50A 0.047(5) 0.040(4) 0.034(4) 0.008(3) -0.016(4) 0.003(4)
C46A 0.049(7) 0.026(4) 0.030(5) 0.005(4) 0.001(5) -0.009(5)
C42 0.149(8) 0.054(3) 0.041(4) 0.007(3) -0.057(4) -0.019(4)
C79 0.124(8) 0.058(4) 0.087(6) -0.005(4) -0.035(5) -0.002(4)
C80 0.082(6) 0.088(5) 0.070(5) -0.009(4) -0.016(4) -0.009(4)
Li2 0.046(6) 0.031(4) 0.026(4) 0.000(3) -0.003(5) -0.006(4)
Li1 0.045(6) 0.034(4) 0.024(4) 0.003(3) -0.008(4) -0.004(4)
C82 0.136(9) 0.077(6) 0.106(7) -0.042(6) -0.071(6) 0.025(6)
C81 0.152(7) 0.059(4) 0.103(6) -0.014(4) -0.036(5) 0.012(4)
C52B 0.065(14) 0.030(11) 0.018(9) -0.003(9) 0.012(11) -0.006(10)
C51B 0.061(12) 0.032(11) 0.022(12) -0.002(10) 0.012(11) 0.003(11)
O5B 0.058(8) 0.031(6) 0.010(6) -0.005(6) 0.014(6) 0.004(6)
O6B 0.022(10) 0.039(7) 0.036(9) 0.013(6) 0.002(8) -0.004(7)
C53B 0.072(16) 0.027(13) 0.027(11) 0.012(10) -0.007(12) -0.009(12)
C54B 0.052(11) 0.043(11) 0.023(11) 0.025(8) -0.013(9) -0.004(9)
O7B 0.048(8) 0.045(7) 0.022(7) 0.024(6) -0.008(6) -0.002(6)
C55B 0.040(11) 0.049(12) 0.033(11) 0.019(10) 0.000(11) 0.000(11)
C56B 0.041(11) 0.038(10) 0.029(9) 0.007(8) -0.014(9) 0.005(10)
O8B 0.040(9) 0.035(7) 0.012(5) 0.001(5) 0.005(6) 0.003(7)
C57B 0.054(14) 0.033(10) 0.026(10) 0.010(8) -0.004(11) -0.001(12)
C58B 0.054(11) 0.043(11) 0.024(11) 0.001(9) 0.006(9) -0.003(9)
O4B 0.041(5) 0.036(5) 0.027(5) 0.003(4) -0.010(5) 0.003(5)
C49B 0.043(6) 0.038(5) 0.023(5) 0.006(5) -0.009(6) 0.001(6)
O2B 0.047(11) 0.022(7) 0.033(7) 0.007(5) -0.002(8) 0.003(6)
O1B 0.042(6) 0.031(5) 0.012(5) 0.008(5) -0.002(5) 0.004(5)
O3B 0.057(6) 0.032(5) 0.035(5) 0.003(4) -0.009(4) 0.003(5)
C43B 0.044(8) 0.031(7) 0.026(7) 0.004(7) -0.003(7) 0.005(6)
C45B 0.056(11) 0.027(7) 0.031(9) 0.004(7) 0.000(8) 0.006(9)
C46B 0.055(9) 0.028(7) 0.030(8) 0.000(7) -0.002(7) 0.004(7)
C47B 0.053(6) 0.036(7) 0.039(6) 0.004(6) -0.010(6) 0.007(6)
C50B 0.044(7) 0.036(6) 0.019(6) 0.002(6) -0.005(6) 0.005(6)
C48B 0.045(6) 0.037(7) 0.033(6) 0.006(6) -0.014(6) 0.002(7)
C44B 0.039(11) 0.030(10) 0.035(9) 0.008(8) -0.001(9) 0.000(8)
C63A 0.067(8) 0.053(6) 0.019(5) -0.011(4) -0.019(6) -0.003(7)
C62A 0.055(9) 0.060(7) 0.045(8) -0.006(7) -0.028(7) 0.007(7)
C60A 0.054(8) 0.039(8) 0.055(9) -0.004(7) 0.010(7) -0.020(6)
C65A 0.067(7) 0.038(5) 0.036(6) -0.012(5) -0.010(6) 0.014(5)
C66A 0.067(9) 0.027(6) 0.024(8) 0.003(5) -0.020(7) 0.010(7)
C61A 0.060(7) 0.056(6) 0.079(7) -0.027(6) -0.029(6) -0.012(6)
C59A 0.073(8) 0.027(5) 0.046(6) 0.010(5) -0.001(6) -0.014(6)
C64A 0.057(9) 0.035(5) 0.014(5) 0.010(4) -0.008(6) -0.020(7)
O11B 0.058(8) 0.031(6) 0.037(6) 0.002(5) -0.010(7) -0.010(7)
O10B 0.064(9) 0.030(6) 0.059(7) -0.019(5) -0.019(6) 0.001(6)
O12B 0.053(6) 0.029(6) 0.033(6) -0.024(4) -0.014(5) -0.001(4)
O9B 0.064(8) 0.030(5) 0.033(6) -0.010(4) -0.006(5) -0.009(6)
C63B 0.049(10) 0.049(7) 0.033(7) -0.007(6) -0.017(8) -0.021(8)
C62B 0.069(9) 0.045(6) 0.028(6) -0.009(5) -0.030(6) 0.000(7)
C60B 0.043(7) 0.038(6) 0.046(7) -0.021(6) 0.001(6) -0.019(5)
C65B 0.063(9) 0.031(8) 0.042(11) -0.004(8) -0.019(8) 0.001(7)
C66B 0.050(8) 0.020(5) 0.041(6) -0.003(4) -0.035(6) 0.000(6)
C61B 0.066(9) 0.038(7) 0.048(8) -0.012(7) -0.019(7) -0.001(7)
C59B 0.063(10) 0.026(7) 0.038(8) 0.010(6) 0.008(7) -0.010(7)
C64B 0.051(7) 0.035(5) 0.028(5) -0.014(5) 0.000(5) -0.013(5)
O17 0.060(8) 0.128(8) 0.067(7) -0.015(7) -0.045(6) 0.000(7)
C78 0.080(9) 0.112(9) 0.068(8) -0.019(8) -0.025(7) 0.014(8)
C77 0.089(9) 0.101(9) 0.066(9) -0.025(7) -0.030(7) -0.003(8)
C76 0.080(9) 0.104(9) 0.064(8) -0.010(8) -0.014(8) 0.002(8)
C75 0.047(8) 0.085(8) 0.039(7) -0.009(7) -0.031(7) -0.015(7)
O19 0.063(8) 0.101(8) 0.136(8) -0.026(7) -0.035(7) -0.009(7)
C83 0.056(8) 0.097(9) 0.111(9) -0.014(8) -0.039(8) -0.021(7)
C84 0.075(9) 0.098(9) 0.127(9) 0.009(8) -0.023(8) -0.016(8)
C85 0.084(9) 0.099(9) 0.124(9) -0.011(8) -0.018(8) -0.018(8)
C86 0.072(9) 0.107(9) 0.119(9) -0.016(8) -0.024(8) -0.014(8)
C82A 0.138(9) 0.077(7) 0.115(7) -0.039(6) -0.069(7) 0.013(7)

loop_
_atom_type_symbol
_atom_type_description
_atom_type_scat_dispersion_real
_atom_type_scat_dispersion_imag
_atom_type_scat_source
C C 0.0033 0.0016 'International Tables Vol C Tables 4.2.6.8 and 6.1.1.4'
H H 0.0000 0.0000 'International Tables Vol C Tables 4.2.6.8 and 6.1.1.4'
Co Co 0.3494 0.9721 'International Tables Vol C Tables 4.2.6.8 and 6.1.1.4'
Li Li -0.0003 0.0001 'International Tables Vol C Tables 4.2.6.8 and 6.1.1.4'
O O 0.0106 0.0060 'International Tables Vol C Tables 4.2.6.8 and 6.1.1.4'
P P 0.1023 0.0942 'International Tables Vol C Tables 4.2.6.8 and 6.1.1.4'
Si Si 0.0817 0.0704 'International Tables Vol C Tables 4.2.6.8 and 6.1.1.4'

loop_
_exptl_crystal_face_index_h
_exptl_crystal_face_index_k
_exptl_crystal_face_index_l
_exptl_crystal_face_perp_dist
-13 14 -17 0.0585
13 -14 17 0.0585
1 -25 -6 0.1399
14 14 -9 0.0648
-15 -13 9 0.0360
-11 -22 -1 0.0945
-1 20 17 0.1908
20 1 4 0.0297
-20 -1 -4 0.0148
1 18 -19 0.0783
0 -19 18 0.0493
20 1 1 0.0230
10 -18 -10 0.1305
20 -5 7 0.0279
1 13 -22 0.0907

loop_
_geom_angle_atom_site_label_1
_geom_angle_atom_site_label_2
_geom_angle_atom_site_label_3
_geom_angle
_geom_angle_site_symmetry_1
_geom_angle_site_symmetry_3
_geom_angle_publ_flag
P4 Co1 P2 78.63(5) . . ?
P3 Co1 P4 58.35(4) . . ?
P3 Co1 P2 58.23(5) . . ?
C5 Co1 P4 112.02(11) . . ?
C5 Co1 P3 119.27(12) . . ?
C5 Co1 P2 166.47(11) . . ?
C9 Co1 P4 103.76(11) . . ?
C9 Co1 P3 150.24(12) . . ?
C9 Co1 P2 147.18(13) . . ?
C9 Co1 C5 40.95(16) . . ?
C9 Co1 C8 39.66(16) . . ?
C9 Co1 C6 67.98(17) . . ?
C9 Co1 C7 66.25(16) . . ?
C8 Co1 P4 126.00(11) . . ?
C8 Co1 P3 170.10(13) . . ?
C8 Co1 P2 112.57(13) . . ?
C8 Co1 C5 68.68(17) . . ?
C8 Co1 C6 68.58(16) . . ?
C6 Co1 P4 147.32(12) . . ?
C6 Co1 P3 112.92(12) . . ?
C6 Co1 P2 126.08(12) . . ?
C6 Co1 C5 40.84(15) . . ?
C7 Co1 P4 165.74(12) . . ?
C7 Co1 P3 135.07(12) . . ?
C7 Co1 P2 104.08(14) . . ?
C7 Co1 C5 67.76(17) . . ?
C7 Co1 C8 39.89(15) . . ?
C7 Co1 C6 40.48(16) . . ?
P7 Co2 P6 58.39(4) . . ?
P7 Co2 P8 58.12(5) . . ?
P6 Co2 P8 77.96(5) . . ?
C28 Co2 P7 149.80(13) . . ?
C28 Co2 P6 105.60(11) . . ?
C28 Co2 P8 149.07(13) . . ?
C28 Co2 C29 39.42(17) . . ?
C28 Co2 C30 66.17(17) . . ?
C28 Co2 C27 40.32(16) . . ?
C28 Co2 C26 67.59(17) . . ?
C29 Co2 P7 170.46(13) . . ?
C29 Co2 P6 127.72(12) . . ?
C29 Co2 P8 114.10(14) . . ?
C30 Co2 P7 133.50(12) . . ?
C30 Co2 P6 167.17(12) . . ?
C30 Co2 P8 103.92(15) . . ?
C30 Co2 C29 39.77(15) . . ?
C30 Co2 C27 67.67(18) . . ?
C30 Co2 C26 40.06(16) . . ?
C27 Co2 P7 118.02(13) . . ?
C27 Co2 P6 113.07(12) . . ?
C27 Co2 P8 165.13(12) . . ?
C27 Co2 C29 67.90(18) . . ?
C26 Co2 P7 111.11(12) . . ?
C26 Co2 P6 147.91(13) . . ?
C26 Co2 P8 124.71(13) . . ?
C26 Co2 C29 67.83(17) . . ?
C26 Co2 C27 41.11(16) . . ?
P6 P7 Co2 61.34(5) . . ?
P8 P7 Co2 61.84(5) . . ?
P8 P7 P6 81.18(6) . . ?
P3 P4 Co1 60.21(4) . . ?
P3 P4 P1 91.06(7) . . ?
P1 P4 Co1 92.26(5) . . ?
P7 P6 Co2 60.27(4) . . ?
P7 P6 P5 90.48(7) . . ?
P5 P6 Co2 94.02(6) . . ?
P4 P3 Co1 61.44(5) . . ?
P2 P3 Co1 61.60(5) . . ?
P2 P3 P4 81.78(6) . . ?
P4 P1 P2 80.14(6) . . ?
C1 P1 P4 104.93(16) . . ?
C1 P1 P2 103.55(14) . . ?
P3 P2 Co1 60.17(5) . . ?
P3 P2 P1 90.97(6) . . ?
P1 P2 Co1 92.00(6) . . ?
P7 P8 Co2 60.04(5) . . ?
P7 P8 P5 90.83(6) . . ?
P5 P8 Co2 93.89(6) . . ?
P8 P5 P6 79.27(6) . . ?
C22 P5 P6 102.76(16) . . ?
C22 P5 P8 103.94(14) . . ?
C22 Si2 C24 108.9(2) . . ?
C25 Si2 C22 110.8(2) . . ?
C25 Si2 C24 108.7(3) . . ?
C23 Si2 C22 109.4(3) . . ?
C23 Si2 C25 110.1(3) . . ?
C23 Si2 C24 108.9(3) . . ?
C1 Si1 C3 108.4(2) . . ?
C1 Si1 C2 110.0(2) . . ?
C1 Si1 C4 110.4(2) . . ?
C3 Si1 C4 109.3(3) . . ?
C2 Si1 C3 109.1(3) . . ?
C2 Si1 C4 109.5(3) . . ?
C71 O15 C70 112.5(4) . . ?
C71 O15 Li2 118.5(4) . . ?
C70 O15 Li2 110.5(4) . . ?
C72 O16 Li2 108.6(3) . . ?
C73 O16 C72 115.3(4) . . ?
C73 O16 Li2 114.0(4) . . ?
C68 O14 Li2 104.8(3) . . ?
C69 O14 C68 115.5(4) . . ?
C69 O14 Li2 113.4(4) . . ?
C63A O11A Li2 117.0(14) . . ?
C63A O11A C62A 112.9(14) . . ?
C62A O11A Li2 113.3(14) . . ?
C74 O13 Li2 108.6(4) . . ?
C67 O13 C74 113.7(4) . . ?
C67 O13 Li2 117.7(3) . . ?
C9 C5 Co1 68.3(3) . . ?
C9 C5 C6 105.7(3) . . ?
C9 C5 C10 120.8(4) . . ?
C6 C5 Co1 69.6(3) . . ?
C6 C5 C10 133.4(4) . . ?
C10 C5 Co1 129.7(3) . . ?
Co1 C9 H9 125.1 . . ?
C5 C9 Co1 70.7(3) . . ?
C5 C9 H9 124.5 . . ?
C8 C9 Co1 71.2(3) . . ?
C8 C9 C5 111.1(3) . . ?
C8 C9 H9 124.5 . . ?
C9 C8 Co1 69.1(2) . . ?
C9 C8 C18 127.7(4) . . ?
C9 C8 C7 106.0(4) . . ?
C18 C8 Co1 130.3(3) . . ?
C7 C8 Co1 69.4(2) . . ?
C7 C8 C18 126.0(4) . . ?
Co2 C28 H28 124.5 . . ?
C29 C28 Co2 71.7(3) . . ?
C29 C28 H28 124.4 . . ?
C29 C28 C27 111.3(4) . . ?
C27 C28 Co2 71.0(3) . . ?
C27 C28 H28 124.4 . . ?
C8 C18 C21 107.7(4) . . ?
C20 C18 C8 110.9(3) . . ?
C20 C18 C21 109.1(4) . . ?
C19 C18 C8 111.9(4) . . ?
C19 C18 C20 108.8(4) . . ?
C19 C18 C21 108.4(4) . . ?
C60A O10A Li2 104.4(14) . . ?
C60A O10A C61A 116.9(16) . . ?
C61A O10A Li2 115.9(14) . . ?
P5 C22 H22A 108.2 . . ?
P5 C22 H22B 108.2 . . ?
Si2 C22 P5 116.2(2) . . ?
Si2 C22 H22A 108.2 . . ?
Si2 C22 H22B 108.2 . . ?
H22A C22 H22B 107.4 . . ?
P1 C1 H1A 109.0 . . ?
P1 C1 H1B 109.0 . . ?
Si1 C1 P1 113.1(2) . . ?
Si1 C1 H1A 109.0 . . ?
Si1 C1 H1B 109.0 . . ?
H1A C1 H1B 107.8 . . ?
C5 C6 Co1 69.6(2) . . ?
C5 C6 C14 133.9(4) . . ?
C7 C6 Co1 69.0(2) . . ?
C7 C6 C5 106.3(3) . . ?
C7 C6 C14 119.5(3) . . ?
C14 C6 Co1 129.8(3) . . ?
Co1 C7 H7 125.8 . . ?
C8 C7 Co1 70.7(2) . . ?
C8 C7 C6 110.9(4) . . ?
C8 C7 H7 124.6 . . ?
C6 C7 Co1 70.5(2) . . ?
C6 C7 H7 124.6 . . ?
C54A O7A Li1 106.9(8) . . ?
C55A O7A C54A 115.5(12) . . ?
C55A O7A Li1 112.7(7) . . ?
C5 C10 C11 109.2(3) . . ?
C12 C10 C5 113.4(4) . . ?
C12 C10 C13 111.2(4) . . ?
C12 C10 C11 106.5(3) . . ?
C13 C10 C5 110.6(3) . . ?
C13 C10 C11 105.4(4) . . ?
C10 C12 H12A 109.5 . . ?
C10 C12 H12B 109.5 . . ?
C10 C12 H12C 109.5 . . ?
H12A C12 H12B 109.5 . . ?
H12A C12 H12C 109.5 . . ?
H12B C12 H12C 109.5 . . ?
C43A O1A C50A 115.8(10) . . ?
C43A O1A Li1 106.7(8) . . ?
C50A O1A Li1 118.5(5) . . ?
O1A C43A H43A 109.3 . . ?
O1A C43A H43B 109.3 . . ?
O1A C43A C44A 111.4(16) . . ?
H43A C43A H43B 108.0 . . ?
C44A C43A H43A 109.3 . . ?
C44A C43A H43B 109.3 . . ?
H34A C34 H34B 109.5 . . ?
H34A C34 H34C 109.5 . . ?
H34B C34 H34C 109.5 . . ?
C31 C34 H34A 109.5 . . ?
C31 C34 H34B 109.5 . . ?
C31 C34 H34C 109.5 . . ?
C47A O3A Li1 110.9(7) . . ?
C46A O3A C47A 114.1(10) . . ?
C46A O3A Li1 115.5(6) . . ?
C58A O5A C51A 115.1(15) . . ?
C58A O5A Li1 107.9(11) . . ?
C51A O5A Li1 113.1(7) . . ?
H17A C17 H17B 109.5 . . ?
H17A C17 H17C 109.5 . . ?
H17B C17 H17C 109.5 . . ?
C14 C17 H17A 109.5 . . ?
C14 C17 H17B 109.5 . . ?
C14 C17 H17C 109.5 . . ?
C28 C29 Co2 68.9(2) . . ?
C28 C29 C30 106.1(4) . . ?
C28 C29 C39 126.5(4) . . ?
C30 C29 Co2 69.0(2) . . ?
C30 C29 C39 126.9(4) . . ?
C39 C29 Co2 132.9(4) . . ?
Co2 C30 H30 124.9 . . ?
C29 C30 Co2 71.2(2) . . ?
C29 C30 H30 124.7 . . ?
C29 C30 C26 110.6(4) . . ?
C26 C30 Co2 70.8(2) . . ?
C26 C30 H30 124.7 . . ?
C28 C27 Co2 68.7(3) . . ?
C28 C27 C26 105.6(4) . . ?
C28 C27 C35 121.1(4) . . ?
C26 C27 Co2 69.4(3) . . ?
C26 C27 C35 133.1(4) . . ?
C35 C27 Co2 130.1(3) . . ?
C30 C26 Co2 69.1(2) . . ?
C30 C26 C27 106.4(4) . . ?
C30 C26 C31 119.4(4) . . ?
C27 C26 Co2 69.5(2) . . ?
C27 C26 C31 134.0(4) . . ?
C31 C26 Co2 130.0(3) . . ?
H37A C37 H37B 109.5 . . ?
H37A C37 H37C 109.5 . . ?
H37B C37 H37C 109.5 . . ?
C35 C37 H37A 109.5 . . ?
C35 C37 H37B 109.5 . . ?
C35 C37 H37C 109.5 . . ?
C56A O8A Li1 111.3(11) . . ?
C57A O8A C56A 114.5(11) . . ?
C57A O8A Li1 115.6(6) . . ?
C45A O2A Li1 110.1(8) . . ?
C44A O2A C45A 113.6(11) . . ?
C44A O2A Li1 112.5(5) . . ?
C34 C31 C26 109.2(4) . . ?
C34 C31 C33 108.8(4) . . ?
C26 C31 C33 106.8(4) . . ?
C32 C31 C34 106.3(4) . . ?
C32 C31 C26 116.4(4) . . ?
C32 C31 C33 109.2(4) . . ?
C27 C35 C36 111.0(4) . . ?
C37 C35 C27 113.3(4) . . ?
C37 C35 C36 110.2(4) . . ?
C38 C35 C27 109.8(4) . . ?
C38 C35 C37 105.9(4) . . ?
C38 C35 C36 106.2(4) . . ?
C17 C14 C6 109.0(4) . . ?
C17 C14 C15 107.0(4) . . ?
C16 C14 C6 114.7(3) . . ?
C16 C14 C17 107.3(4) . . ?
C16 C14 C15 109.1(4) . . ?
C15 C14 C6 109.5(4) . . ?
C10 C13 H13A 109.5 . . ?
C10 C13 H13B 109.5 . . ?
C10 C13 H13C 109.5 . . ?
H13A C13 H13B 109.5 . . ?
H13A C13 H13C 109.5 . . ?
H13B C13 H13C 109.5 . . ?
C52A O6A Li1 109.4(7) . . ?
C53A O6A C52A 112.4(10) . . ?
C53A O6A Li1 116.1(6) . . ?
C48A O4A Li1 111.9(5) . . ?
C49A O4A C48A 116.3(8) . . ?
C49A O4A Li1 106.6(7) . . ?
C65A O12A Li2 112.2(7) . . ?
C64A O12A Li2 107.5(8) . . ?
C64A O12A C65A 117.4(10) . . ?
C14 C16 H16A 109.5 . . ?
C14 C16 H16B 109.5 . . ?
C14 C16 H16C 109.5 . . ?
H16A C16 H16B 109.5 . . ?
H16A C16 H16C 109.5 . . ?
H16B C16 H16C 109.5 . . ?
C10 C11 H11A 109.5 . . ?
C10 C11 H11B 109.5 . . ?
C10 C11 H11C 109.5 . . ?
H11A C11 H11B 109.5 . . ?
H11A C11 H11C 109.5 . . ?
H11B C11 H11C 109.5 . . ?
C31 C32 H32A 109.5 . . ?
C31 C32 H32B 109.5 . . ?
C31 C32 H32C 109.5 . . ?
H32A C32 H32B 109.5 . . ?
H32A C32 H32C 109.5 . . ?
H32B C32 H32C 109.5 . . ?
O7A C54A H54A 109.1 . . ?
O7A C54A H54B 109.1 . . ?
O7A C54A C53A 112.4(19) . . ?
H54A C54A H54B 107.9 . . ?
C53A C54A H54A 109.1 . . ?
C53A C54A H54B 109.1 . . ?
O8A C56A H56A 109.4 . . ?
O8A C56A H56B 109.4 . . ?
O8A C56A C55A 111.0(19) . . ?
H56A C56A H56B 108.0 . . ?
C55A C56A H56A 109.4 . . ?
C55A C56A H56B 109.4 . . ?
O15 C71 H71A 110.5 . . ?
O15 C71 H71B 110.5 . . ?
O15 C71 C72 106.2(4) . . ?
H71A C71 H71B 108.7 . . ?
C72 C71 H71A 110.5 . . ?
C72 C71 H71B 110.5 . . ?
C29 C39 C41 106.6(4) . . ?
C40 C39 C29 111.6(4) . . ?
C40 C39 C41 108.0(4) . . ?
C42 C39 C29 111.5(4) . . ?
C42 C39 C41 109.8(5) . . ?
C42 C39 C40 109.3(5) . . ?
O14 C68 H68A 109.1 . . ?
O14 C68 H68B 109.1 . . ?
O14 C68 C67 112.7(5) . . ?
H68A C68 H68B 107.8 . . ?
C67 C68 H68A 109.1 . . ?
C67 C68 H68B 109.1 . . ?
O2A C45A H45A 109.3 . . ?
O2A C45A H45B 109.3 . . ?
O2A C45A C46A 111.8(16) . . ?
H45A C45A H45B 107.9 . . ?
C46A C45A H45A 109.3 . . ?
C46A C45A H45B 109.3 . . ?
C66A O9A Li2 112.8(10) . . ?
C66A O9A C59A 114.7(15) . . ?
C59A O9A Li2 116.5(8) . . ?
O13 C74 H74A 109.0 . . ?
O13 C74 H74B 109.0 . . ?
H74A C74 H74B 107.8 . . ?
C73 C74 O13 112.9(4) . . ?
C73 C74 H74A 109.0 . . ?
C73 C74 H74B 109.0 . . ?
C18 C20 H20A 109.5 . . ?
C18 C20 H20B 109.5 . . ?
C18 C20 H20C 109.5 . . ?
H20A C20 H20B 109.5 . . ?
H20A C20 H20C 109.5 . . ?
H20B C20 H20C 109.5 . . ?
O15 C70 H70A 109.4 . . ?
O15 C70 H70B 109.4 . . ?
O15 C70 C69 111.2(4) . . ?
H70A C70 H70B 108.0 . . ?
C69 C70 H70A 109.4 . . ?
C69 C70 H70B 109.4 . . ?
C35 C36 H36A 109.5 . . ?
C35 C36 H36B 109.5 . . ?
C35 C36 H36C 109.5 . . ?
H36A C36 H36B 109.5 . . ?
H36A C36 H36C 109.5 . . ?
H36B C36 H36C 109.5 . . ?
O6A C52A H52A 109.0 . . ?
O6A C52A H52B 109.0 . . ?
O6A C52A C51A 113.0(14) . . ?
H52A C52A H52B 107.8 . . ?
C51A C52A H52A 109.0 . . ?
C51A C52A H52B 109.0 . . ?
Si2 C25 H25A 109.5 . . ?
Si2 C25 H25B 109.5 . . ?
Si2 C25 H25C 109.5 . . ?
H25A C25 H25B 109.5 . . ?
H25A C25 H25C 109.5 . . ?
H25B C25 H25C 109.5 . . ?
O16 C72 C71 111.6(5) . . ?
O16 C72 H72A 109.3 . . ?
O16 C72 H72B 109.3 . . ?
C71 C72 H72A 109.3 . . ?
C71 C72 H72B 109.3 . . ?
H72A C72 H72B 108.0 . . ?
C31 C33 H33A 109.5 . . ?
C31 C33 H33B 109.5 . . ?
C31 C33 H33C 109.5 . . ?
H33A C33 H33B 109.5 . . ?
H33A C33 H33C 109.5 . . ?
H33B C33 H33C 109.5 . . ?
C14 C15 H15A 109.5 . . ?
C14 C15 H15B 109.5 . . ?
C14 C15 H15C 109.5 . . ?
H15A C15 H15B 109.5 . . ?
H15A C15 H15C 109.5 . . ?
H15B C15 H15C 109.5 . . ?
Si2 C24 H24A 109.5 . . ?
Si2 C24 H24B 109.5 . . ?
Si2 C24 H24C 109.5 . . ?
H24A C24 H24B 109.5 . . ?
H24A C24 H24C 109.5 . . ?
H24B C24 H24C 109.5 . . ?
C18 C19 H19A 109.5 . . ?
C18 C19 H19B 109.5 . . ?
C18 C19 H19C 109.5 . . ?
H19A C19 H19B 109.5 . . ?
H19A C19 H19C 109.5 . . ?
H19B C19 H19C 109.5 . . ?
Si1 C3 H3A 109.5 . . ?
Si1 C3 H3B 109.5 . . ?
Si1 C3 H3C 109.5 . . ?
H3A C3 H3B 109.5 . . ?
H3A C3 H3C 109.5 . . ?
H3B C3 H3C 109.5 . . ?
O5A C58A H58A 109.5 . . ?
O5A C58A H58B 109.5 . . ?
O5A C58A C57A 111(3) . . ?
H58A C58A H58B 108.1 . . ?
C57A C58A H58A 109.5 . . ?
C57A C58A H58B 109.5 . . ?
O14 C69 C70 106.7(4) . . ?
O14 C69 H69A 110.4 . . ?
O14 C69 H69B 110.4 . . ?
C70 C69 H69A 110.4 . . ?
C70 C69 H69B 110.4 . . ?
H69A C69 H69B 108.6 . . ?
Si1 C2 H2A 109.5 . . ?
Si1 C2 H2B 109.5 . . ?
Si1 C2 H2C 109.5 . . ?
H2A C2 H2B 109.5 . . ?
H2A C2 H2C 109.5 . . ?
H2B C2 H2C 109.5 . . ?
C39 C41 H41A 109.5 . . ?
C39 C41 H41B 109.5 . . ?
C39 C41 H41C 109.5 . . ?
H41A C41 H41B 109.5 . . ?
H41A C41 H41C 109.5 . . ?
H41B C41 H41C 109.5 . . ?
C35 C38 H38A 109.5 . . ?
C35 C38 H38B 109.5 . . ?
C35 C38 H38C 109.5 . . ?
H38A C38 H38B 109.5 . . ?
H38A C38 H38C 109.5 . . ?
H38B C38 H38C 109.5 . . ?
O7A C55A C56A 106.7(14) . . ?
O7A C55A H55A 110.4 . . ?
O7A C55A H55B 110.4 . . ?
C56A C55A H55A 110.4 . . ?
C56A C55A H55B 110.4 . . ?
H55A C55A H55B 108.6 . . ?
Si1 C4 H4A 109.5 . . ?
Si1 C4 H4B 109.5 . . ?
Si1 C4 H4C 109.5 . . ?
H4A C4 H4B 109.5 . . ?
H4A C4 H4C 109.5 . . ?
H4B C4 H4C 109.5 . . ?
O3A C47A H47A 109.2 . . ?
O3A C47A H47B 109.2 . . ?
O3A C47A C48A 112.1(13) . . ?
H47A C47A H47B 107.9 . . ?
C48A C47A H47A 109.2 . . ?
C48A C47A H47B 109.2 . . ?
O5A C51A C52A 107.9(12) . . ?
O5A C51A H51A 110.1 . . ?
O5A C51A H51B 110.1 . . ?
C52A C51A H51A 110.1 . . ?
C52A C51A H51B 110.1 . . ?
H51A C51A H51B 108.4 . . ?
O13 C67 C68 106.2(4) . . ?
O13 C67 H67A 110.5 . . ?
O13 C67 H67B 110.5 . . ?
C68 C67 H67A 110.5 . . ?
C68 C67 H67B 110.5 . . ?
H67A C67 H67B 108.7 . . ?
C39 C40 H40A 109.5 . . ?
C39 C40 H40B 109.5 . . ?
C39 C40 H40C 109.5 . . ?
H40A C40 H40B 109.5 . . ?
H40A C40 H40C 109.5 . . ?
H40B C40 H40C 109.5 . . ?
O16 C73 C74 106.2(5) . . ?
O16 C73 H73A 110.5 . . ?
O16 C73 H73B 110.5 . . ?
C74 C73 H73A 110.5 . . ?
C74 C73 H73B 110.5 . . ?
H73A C73 H73B 108.7 . . ?
O4A C48A C47A 105.6(11) . . ?
O4A C48A H48A 110.6 . . ?
O4A C48A H48B 110.6 . . ?
C47A C48A H48A 110.6 . . ?
C47A C48A H48B 110.6 . . ?
H48A C48A H48B 108.8 . . ?
C18 C21 H21A 109.5 . . ?
C18 C21 H21B 109.5 . . ?
C18 C21 H21C 109.5 . . ?
H21A C21 H21B 109.5 . . ?
H21A C21 H21C 109.5 . . ?
H21B C21 H21C 109.5 . . ?
O4A C49A H49A 108.9 . . ?
O4A C49A H49B 108.9 . . ?
O4A C49A C50A 113.2(12) . . ?
H49A C49A H49B 107.7 . . ?
C50A C49A H49A 108.9 . . ?
C50A C49A H49B 108.9 . . ?
C43A C44A H44A 110.8 . . ?
C43A C44A H44B 110.8 . . ?
O2A C44A C43A 104.5(10) . . ?
O2A C44A H44A 110.8 . . ?
O2A C44A H44B 110.8 . . ?
H44A C44A H44B 108.9 . . ?
C79 O18 C82 100.7(7) . . ?
C79 O18 C82A 111.7(7) . . ?
Si2 C23 H23A 109.5 . . ?
Si2 C23 H23B 109.5 . . ?
Si2 C23 H23C 109.5 . . ?
H23A C23 H23B 109.5 . . ?
H23A C23 H23C 109.5 . . ?
H23B C23 H23C 109.5 . . ?
O8A C57A C58A 107.4(15) . . ?
O8A C57A H57A 110.2 . . ?
O8A C57A H57B 110.2 . . ?
C58A C57A H57A 110.2 . . ?
C58A C57A H57B 110.2 . . ?
H57A C57A H57B 108.5 . . ?
O6A C53A C54A 104.9(12) . . ?
O6A C53A H53A 110.8 . . ?
O6A C53A H53B 110.8 . . ?
C54A C53A H53A 110.8 . . ?
C54A C53A H53B 110.8 . . ?
H53A C53A H53B 108.8 . . ?
O1A C50A C49A 105.2(9) . . ?
O1A C50A H50A 110.7 . . ?
O1A C50A H50B 110.7 . . ?
C49A C50A H50A 110.7 . . ?
C49A C50A H50B 110.7 . . ?
H50A C50A H50B 108.8 . . ?
O3A C46A C45A 106.8(11) . . ?
O3A C46A H46A 110.4 . . ?
O3A C46A H46B 110.4 . . ?
C45A C46A H46A 110.4 . . ?
C45A C46A H46B 110.4 . . ?
H46A C46A H46B 108.6 . . ?
C39 C42 H42A 109.5 . . ?
C39 C42 H42B 109.5 . . ?
C39 C42 H42C 109.5 . . ?
H42A C42 H42B 109.5 . . ?
H42A C42 H42C 109.5 . . ?
H42B C42 H42C 109.5 . . ?
O18 C79 H79A 110.3 . . ?
O18 C79 H79B 110.3 . . ?
O18 C79 C80 107.2(5) . . ?
H79A C79 H79B 108.5 . . ?
C80 C79 H79A 110.3 . . ?
C80 C79 H79B 110.3 . . ?
C79 C80 H80A 111.1 . . ?
C79 C80 H80B 111.1 . . ?
H80A C80 H80B 109.0 . . ?
C81 C80 C79 103.4(6) . . ?
C81 C80 H80A 111.1 . . ?
C81 C80 H80B 111.1 . . ?
O15 Li2 O16 70.2(3) . . ?
O15 Li2 O14 70.3(2) . . ?
O15 Li2 O11A 83.8(6) . . ?
O15 Li2 O10A 143.2(5) . . ?
O15 Li2 O12A 78.6(3) . . ?
O15 Li2 O10B 134.2(5) . . ?
O15 Li2 O9B 158.8(5) . . ?
O16 Li2 O14 111.8(3) . . ?
O16 Li2 O10A 143.7(5) . . ?
O16 Li2 O12A 82.5(4) . . ?
O16 Li2 O10B 150.8(5) . . ?
O16 Li2 O9B 91.2(4) . . ?
O14 Li2 O10B 72.5(5) . . ?
O11A Li2 O16 145.8(6) . . ?
O11A Li2 O14 77.9(5) . . ?
O11A Li2 O10A 68.8(7) . . ?
O11A Li2 O12A 70.5(5) . . ?
O13 Li2 O15 109.0(3) . . ?
O13 Li2 O16 72.0(3) . . ?
O13 Li2 O14 71.6(3) . . ?
O13 Li2 O11A 139.8(5) . . ?
O13 Li2 O10A 80.5(5) . . ?
O13 Li2 O12A 148.2(4) . . ?
O13 Li2 O11B 148.8(6) . . ?
O13 Li2 O10B 83.0(6) . . ?
O13 Li2 O9B 73.0(3) . . ?
O10A Li2 O14 80.0(5) . . ?
O12A Li2 O14 137.5(4) . . ?
O12A Li2 O10A 112.5(6) . . ?
O9A Li2 O15 141.1(5) . . ?
O9A Li2 O16 81.3(4) . . ?
O9A Li2 O14 147.4(5) . . ?
O9A Li2 O11A 108.5(7) . . ?
O9A Li2 O13 85.6(4) . . ?
O9A Li2 O10A 73.3(5) . . ?
O9A Li2 O12A 71.8(4) . . ?
O11B Li2 O15 78.8(6) . . ?
O11B Li2 O16 136.9(5) . . ?
O11B Li2 O14 83.6(7) . . ?
O11B Li2 O10B 71.4(7) . . ?
O11B Li2 O9B 110.9(8) . . ?
O12B Li2 O15 91.9(4) . . ?
O12B Li2 O16 76.8(4) . . ?
O12B Li2 O14 154.6(4) . . ?
O12B Li2 O13 133.0(4) . . ?
O12B Li2 O11B 75.0(6) . . ?
O12B Li2 O10B 112.2(7) . . ?
O12B Li2 O9B 73.4(4) . . ?
O9B Li2 O14 128.2(4) . . ?
O9B Li2 O10B 66.8(5) . . ?
O7A Li1 O4A 78.1(3) . . ?
O1A Li1 O7A 139.8(4) . . ?
O1A Li1 O3A 110.1(3) . . ?
O1A Li1 O5A 81.0(3) . . ?
O1A Li1 O2A 73.4(3) . . ?
O1A Li1 O4A 69.9(3) . . ?
O3A Li1 O7A 80.1(3) . . ?
O3A Li1 O5A 143.9(4) . . ?
O3A Li1 O4A 70.5(3) . . ?
O5A Li1 O7A 114.2(3) . . ?
O5A Li1 O4A 142.8(4) . . ?
O8A Li1 O7A 71.7(3) . . ?
O8A Li1 O1A 146.6(4) . . ?
O8A Li1 O3A 81.7(3) . . ?
O8A Li1 O5A 72.9(3) . . ?
O8A Li1 O2A 81.8(3) . . ?
O8A Li1 O6A 110.8(3) . . ?
O8A Li1 O4A 141.8(4) . . ?
O2A Li1 O7A 143.2(4) . . ?
O2A Li1 O3A 71.1(3) . . ?
O2A Li1 O5A 80.2(3) . . ?
O2A Li1 O4A 111.6(3) . . ?
O6A Li1 O7A 71.8(3) . . ?
O6A Li1 O1A 79.2(3) . . ?
O6A Li1 O3A 142.8(4) . . ?
O6A Li1 O5A 71.8(3) . . ?
O6A Li1 O2A 143.4(4) . . ?
O6A Li1 O4A 80.2(3) . . ?
O5B Li1 O6B 71.3(5) . . ?
O5B Li1 O8B 71.3(5) . . ?
O5B Li1 O2B 141.8(6) . . ?
O5B Li1 O3B 81.5(5) . . ?
O7B Li1 O5B 109.0(5) . . ?
O7B Li1 O6B 71.1(5) . . ?
O7B Li1 O8B 70.4(6) . . ?
O7B Li1 O2B 80.9(5) . . ?
O7B Li1 O3B 141.9(6) . . ?
O8B Li1 O6B 111.9(5) . . ?
O8B Li1 O3B 144.8(6) . . ?
O4B Li1 O5B 79.8(5) . . ?
O4B Li1 O6B 141.2(6) . . ?
O4B Li1 O7B 144.9(6) . . ?
O4B Li1 O8B 81.4(5) . . ?
O4B Li1 O2B 113.7(5) . . ?
O4B Li1 O3B 71.9(5) . . ?
O2B Li1 O6B 77.9(5) . . ?
O2B Li1 O8B 143.4(7) . . ?
O2B Li1 O3B 70.5(5) . . ?
O1B Li1 O5B 144.3(6) . . ?
O1B Li1 O6B 141.9(6) . . ?
O1B Li1 O7B 80.7(5) . . ?
O1B Li1 O8B 80.7(5) . . ?
O1B Li1 O4B 74.4(5) . . ?
O1B Li1 O2B 72.5(5) . . ?
O1B Li1 O3B 112.5(5) . . ?
O3B Li1 O6B 78.5(5) . . ?
O18 C82 H82A 109.9 . . ?
O18 C82 H82B 109.9 . . ?
H82A C82 H82B 108.3 . . ?
C81 C82 O18 109.1(11) . . ?
C81 C82 H82A 109.9 . . ?
C81 C82 H82B 109.9 . . ?
C80 C81 H81A 110.2 . . ?
C80 C81 H81B 110.2 . . ?
C80 C81 H81C 109.6 . . ?
C80 C81 H81D 109.6 . . ?
C80 C81 C82A 110.3(8) . . ?
C82 C81 C80 107.6(8) . . ?
C82 C81 H81A 110.2 . . ?
C82 C81 H81B 110.2 . . ?
H81A C81 H81B 108.5 . . ?
H81C C81 H81D 108.1 . . ?
C82A C81 H81C 109.6 . . ?
C82A C81 H81D 109.6 . . ?
H52C C52B H52D 108.7 . . ?
C51B C52B H52C 110.5 . . ?
C51B C52B H52D 110.5 . . ?
O6B C52B H52C 110.5 . . ?
O6B C52B H52D 110.5 . . ?
O6B C52B C51B 106(3) . . ?
C52B C51B H51C 110.1 . . ?
C52B C51B H51D 110.1 . . ?
C52B C51B O5B 108(4) . . ?
H51C C51B H51D 108.4 . . ?
O5B C51B H51C 110.1 . . ?
O5B C51B H51D 110.1 . . ?
C51B O5B Li1 110(2) . . ?
C58B O5B Li1 115.4(14) . . ?
C58B O5B C51B 115(2) . . ?
C52B O6B Li1 113.1(14) . . ?
C53B O6B Li1 108(3) . . ?
C53B O6B C52B 113(3) . . ?
O6B C53B H53C 108.7 . . ?
O6B C53B H53D 108.7 . . ?
O6B C53B C54B 114(5) . . ?
H53C C53B H53D 107.6 . . ?
C54B C53B H53C 108.7 . . ?
C54B C53B H53D 108.7 . . ?
C53B C54B H54C 110.8 . . ?
C53B C54B H54D 110.8 . . ?
H54C C54B H54D 108.9 . . ?
O7B C54B C53B 105(3) . . ?
O7B C54B H54C 110.8 . . ?
O7B C54B H54D 110.8 . . ?
C54B O7B Li1 115.6(14) . . ?
C55B O7B Li1 115(4) . . ?
C55B O7B C54B 111(4) . . ?
O7B C55B H55C 109.6 . . ?
O7B C55B H55D 109.6 . . ?
O7B C55B C56B 110(6) . . ?
H55C C55B H55D 108.1 . . ?
C56B C55B H55C 109.6 . . ?
C56B C55B H55D 109.6 . . ?
C55B C56B H56C 110.4 . . ?
C55B C56B H56D 110.4 . . ?
H56C C56B H56D 108.6 . . ?
O8B C56B C55B 107(4) . . ?
O8B C56B H56C 110.4 . . ?
O8B C56B H56D 110.4 . . ?
C56B O8B Li1 114.5(13) . . ?
C56B O8B C57B 115(2) . . ?
C57B O8B Li1 108(2) . . ?
O8B C57B H57C 110.2 . . ?
O8B C57B H57D 110.2 . . ?
H57C C57B H57D 108.5 . . ?
C58B C57B O8B 108(4) . . ?
C58B C57B H57C 110.2 . . ?
C58B C57B H57D 110.2 . . ?
O5B C58B C57B 108(3) . . ?
O5B C58B H58C 110.2 . . ?
O5B C58B H58D 110.2 . . ?
C57B C58B H58C 110.2 . . ?
C57B C58B H58D 110.2 . . ?
H58C C58B H58D 108.5 . . ?
C49B O4B Li1 112.2(13) . . ?
C49B O4B C48B 111.8(19) . . ?
C48B O4B Li1 113.7(16) . . ?
O4B C49B H49C 109.1 . . ?
O4B C49B H49D 109.1 . . ?
H49C C49B H49D 107.8 . . ?
C50B C49B O4B 113(3) . . ?
C50B C49B H49C 109.1 . . ?
C50B C49B H49D 109.1 . . ?
C45B O2B Li1 113.5(15) . . ?
C45B O2B C44B 115(2) . . ?
C44B O2B Li1 106.3(19) . . ?
C43B O1B Li1 116.4(12) . . ?
C43B O1B C50B 112(2) . . ?
C50B O1B Li1 110(2) . . ?
C46B O3B Li1 110(2) . . ?
C47B O3B Li1 110.3(12) . . ?
C47B O3B C46B 117(2) . . ?
O1B C43B H43C 110.0 . . ?
O1B C43B H43D 110.0 . . ?
O1B C43B C44B 108(3) . . ?
H43C C43B H43D 108.4 . . ?
C44B C43B H43C 110.0 . . ?
C44B C43B H43D 110.0 . . ?
O2B C45B H45C 109.7 . . ?
O2B C45B H45D 109.7 . . ?
O2B C45B C46B 110(3) . . ?
H45C C45B H45D 108.2 . . ?
C46B C45B H45C 109.7 . . ?
C46B C45B H45D 109.7 . . ?
O3B C46B C45B 109(3) . . ?
O3B C46B H46C 109.8 . . ?
O3B C46B H46D 109.8 . . ?
C45B C46B H46C 109.8 . . ?
C45B C46B H46D 109.8 . . ?
H46C C46B H46D 108.3 . . ?
O3B C47B H47C 108.6 . . ?
O3B C47B H47D 108.6 . . ?
O3B C47B C48B 115(3) . . ?
H47C C47B H47D 107.5 . . ?
C48B C47B H47C 108.6 . . ?
C48B C47B H47D 108.6 . . ?
C49B C50B O1B 109(4) . . ?
C49B C50B H50C 110.0 . . ?
C49B C50B H50D 110.0 . . ?
O1B C50B H50C 110.0 . . ?
O1B C50B H50D 110.0 . . ?
H50C C50B H50D 108.4 . . ?
O4B C48B H48C 109.8 . . ?
O4B C48B H48D 109.8 . . ?
C47B C48B O4B 109(3) . . ?
C47B C48B H48C 109.8 . . ?
C47B C48B H48D 109.8 . . ?
H48C C48B H48D 108.2 . . ?
O2B C44B H44C 110.0 . . ?
O2B C44B H44D 110.0 . . ?
C43B C44B O2B 109(4) . . ?
C43B C44B H44C 110.0 . . ?
C43B C44B H44D 110.0 . . ?
H44C C44B H44D 108.4 . . ?
O11A C63A H63A 110.9 . . ?
O11A C63A H63B 110.9 . . ?
O11A C63A C64A 104.3(12) . . ?
H63A C63A H63B 108.9 . . ?
C64A C63A H63A 110.9 . . ?
C64A C63A H63B 110.9 . . ?
O11A C62A H62A 109.7 . . ?
O11A C62A H62B 109.7 . . ?
O11A C62A C61A 110.0(15) . . ?
H62A C62A H62B 108.2 . . ?
C61A C62A H62A 109.7 . . ?
C61A C62A H62B 109.7 . . ?
O10A C60A H60A 109.0 . . ?
O10A C60A H60B 109.0 . . ?
O10A C60A C59A 112.9(16) . . ?
H60A C60A H60B 107.8 . . ?
C59A C60A H60A 109.0 . . ?
C59A C60A H60B 109.0 . . ?
O12A C65A H65A 110.1 . . ?
O12A C65A H65B 110.1 . . ?
O12A C65A C66A 107.8(12) . . ?
H65A C65A H65B 108.5 . . ?
C66A C65A H65A 110.1 . . ?
C66A C65A H65B 110.1 . . ?
O9A C66A C65A 109.6(13) . . ?
O9A C66A H66A 109.8 . . ?
O9A C66A H66B 109.8 . . ?
C65A C66A H66A 109.8 . . ?
C65A C66A H66B 109.8 . . ?
H66A C66A H66B 108.2 . . ?
O10A C61A C62A 106.8(12) . . ?
O10A C61A H61A 110.4 . . ?
O10A C61A H61B 110.4 . . ?
C62A C61A H61A 110.4 . . ?
C62A C61A H61B 110.4 . . ?
H61A C61A H61B 108.6 . . ?
O9A C59A C60A 105.1(12) . . ?
O9A C59A H59A 110.7 . . ?
O9A C59A H59B 110.7 . . ?
C60A C59A H59A 110.7 . . ?
C60A C59A H59B 110.7 . . ?
H59A C59A H59B 108.8 . . ?
O12A C64A C63A 114.0(11) . . ?
O12A C64A H64A 108.8 . . ?
O12A C64A H64B 108.8 . . ?
C63A C64A H64A 108.8 . . ?
C63A C64A H64B 108.8 . . ?
H64A C64A H64B 107.7 . . ?
C63B O11B Li2 108.2(16) . . ?
C63B O11B C62B 109.6(16) . . ?
C62B O11B Li2 118.1(15) . . ?
C60B O10B Li2 112.0(16) . . ?
C60B O10B C61B 111.4(15) . . ?
C61B O10B Li2 105.3(16) . . ?
C65B O12B Li2 112.7(12) . . ?
C65B O12B C64B 111.8(16) . . ?
C64B O12B Li2 114.4(8) . . ?
C66B O9B Li2 109.1(8) . . ?
C59B O9B Li2 117.0(9) . . ?
C59B O9B C66B 113.1(13) . . ?
O11B C63B H63C 109.0 . . ?
O11B C63B H63D 109.0 . . ?
O11B C63B C64B 113.1(18) . . ?
H63C C63B H63D 107.8 . . ?
C64B C63B H63C 109.0 . . ?
C64B C63B H63D 109.0 . . ?
O11B C62B H62C 110.1 . . ?
O11B C62B H62D 110.1 . . ?
O11B C62B C61B 108.0(13) . . ?
H62C C62B H62D 108.4 . . ?
C61B C62B H62C 110.1 . . ?
C61B C62B H62D 110.1 . . ?
O10B C60B H60C 110.0 . . ?
O10B C60B H60D 110.0 . . ?
O10B C60B C59B 108.3(12) . . ?
H60C C60B H60D 108.4 . . ?
C59B C60B H60C 110.0 . . ?
C59B C60B H60D 110.0 . . ?
O12B C65B H65C 109.1 . . ?
O12B C65B H65D 109.1 . . ?
O12B C65B C66B 112.6(17) . . ?
H65C C65B H65D 107.8 . . ?
C66B C65B H65C 109.1 . . ?
C66B C65B H65D 109.1 . . ?
O9B C66B C65B 109.0(14) . . ?
O9B C66B H66C 109.9 . . ?
O9B C66B H66D 109.9 . . ?
C65B C66B H66C 109.9 . . ?
C65B C66B H66D 109.9 . . ?
H66C C66B H66D 108.3 . . ?
O10B C61B C62B 113.6(17) . . ?
O10B C61B H61C 108.8 . . ?
O10B C61B H61D 108.8 . . ?
C62B C61B H61C 108.8 . . ?
C62B C61B H61D 108.8 . . ?
H61C C61B H61D 107.7 . . ?
O9B C59B C60B 109.6(12) . . ?
O9B C59B H59C 109.8 . . ?
O9B C59B H59D 109.8 . . ?
C60B C59B H59C 109.8 . . ?
C60B C59B H59D 109.8 . . ?
H59C C59B H59D 108.2 . . ?
O12B C64B C63B 108.9(11) . . ?
O12B C64B H64C 109.9 . . ?
O12B C64B H64D 109.9 . . ?
C63B C64B H64C 109.9 . . ?
C63B C64B H64D 109.9 . . ?
H64C C64B H64D 108.3 . . ?
C78 O17 C75 105.3(15) . . ?
O17 C78 H78A 108.6 . . ?
O17 C78 H78B 108.6 . . ?
O17 C78 C77 114.4(14) . . ?
H78A C78 H78B 107.6 . . ?
C77 C78 H78A 108.6 . . ?
C77 C78 H78B 108.6 . . ?
C78 C77 H77A 111.0 . . ?
C78 C77 H77B 111.0 . . ?
C78 C77 C76 103.8(13) . . ?
H77A C77 H77B 109.0 . . ?
C76 C77 H77A 111.0 . . ?
C76 C77 H77B 111.0 . . ?
C77 C76 H76A 110.7 . . ?
C77 C76 H76B 110.7 . . ?
C77 C76 C75 105.1(13) . . ?
H76A C76 H76B 108.8 . . ?
C75 C76 H76A 110.7 . . ?
C75 C76 H76B 110.7 . . ?
O17 C75 C76 109.5(12) . . ?
O17 C75 H75B 109.8 . . ?
O17 C75 H75A 109.8 . . ?
C76 C75 H75B 109.8 . . ?
C76 C75 H75A 109.8 . . ?
H75B C75 H75A 108.2 . . ?
C86 O19 C83 95.3(17) . . ?
O19 C83 H83A 107.4 . . ?
O19 C83 H83B 107.4 . . ?
O19 C83 C84 119.7(17) . . ?
H83A C83 H83B 106.9 . . ?
C84 C83 H83A 107.4 . . ?
C84 C83 H83B 107.4 . . ?
C83 C84 H84A 112.4 . . ?
C83 C84 H84B 112.4 . . ?
H84A C84 H84B 110.0 . . ?
C85 C84 C83 96.6(15) . . ?
C85 C84 H84A 112.4 . . ?
C85 C84 H84B 112.4 . . ?
C84 C85 H85A 111.2 . . ?
C84 C85 H85B 111.2 . . ?
C84 C85 C86 102.7(17) . . ?
H85A C85 H85B 109.1 . . ?
C86 C85 H85A 111.2 . . ?
C86 C85 H85B 111.2 . . ?
O19 C86 C85 115.8(17) . . ?
O19 C86 H86A 108.3 . . ?
O19 C86 H86B 108.3 . . ?
C85 C86 H86A 108.3 . . ?
C85 C86 H86B 108.3 . . ?
H86A C86 H86B 107.4 . . ?
O18 C82A C81 100.8(9) . . ?
O18 C82A H82C 111.6 . . ?
O18 C82A H82D 111.6 . . ?
C81 C82A H82C 111.6 . . ?
C81 C82A H82D 111.6 . . ?
H82C C82A H82D 109.4 . . ?

loop_
_geom_bond_atom_site_label_1
_geom_bond_atom_site_label_2
_geom_bond_distance
_geom_bond_site_symmetry_2
_geom_bond_publ_flag
Co1 P4 2.2592(12) . ?
Co1 P3 2.2323(13) . ?
Co1 P2 2.2635(15) . ?
Co1 C5 2.082(5) . ?
Co1 C9 2.049(4) . ?
Co1 C8 2.077(4) . ?
Co1 C6 2.082(4) . ?
Co1 C7 2.061(4) . ?
Co2 P7 2.2344(13) . ?
Co2 P6 2.2579(12) . ?
Co2 P8 2.2738(16) . ?
Co2 C28 2.050(5) . ?
Co2 C29 2.087(4) . ?
Co2 C30 2.058(4) . ?
Co2 C27 2.080(5) . ?
Co2 C26 2.080(4) . ?
P7 P6 2.1914(16) . ?
P7 P8 2.1898(17) . ?
P4 P3 2.1895(16) . ?
P4 P1 2.2229(19) . ?
P6 P5 2.240(2) . ?
P3 P2 2.1877(17) . ?
P1 P2 2.2283(16) . ?
P1 C1 1.869(5) . ?
P8 P5 2.2286(16) . ?
P5 C22 1.877(5) . ?
Si2 C22 1.865(5) . ?
Si2 C25 1.860(4) . ?
Si2 C24 1.865(5) . ?
Si2 C23 1.858(5) . ?
Si1 C1 1.857(5) . ?
Si1 C3 1.872(5) . ?
Si1 C2 1.865(4) . ?
Si1 C4 1.876(5) . ?
O15 C71 1.373(6) . ?
O15 C70 1.449(6) . ?
O15 Li2 2.317(8) . ?
O16 C72 1.448(6) . ?
O16 C73 1.406(6) . ?
O16 Li2 2.396(9) . ?
O14 C68 1.455(6) . ?
O14 C69 1.397(6) . ?
O14 Li2 2.450(8) . ?
O11A Li2 2.34(3) . ?
O11A C63A 1.414(14) . ?
O11A C62A 1.428(14) . ?
O13 C74 1.462(6) . ?
O13 C67 1.398(6) . ?
O13 Li2 2.271(8) . ?
C5 C9 1.446(6) . ?
C5 C6 1.453(5) . ?
C5 C10 1.547(6) . ?
C9 H9 0.9500 . ?
C9 C8 1.400(5) . ?
C8 C18 1.528(6) . ?
C8 C7 1.412(5) . ?
C28 H28 0.9500 . ?
C28 C29 1.395(6) . ?
C28 C27 1.424(6) . ?
C18 C20 1.526(5) . ?
C18 C19 1.513(7) . ?
C18 C21 1.529(7) . ?
O10A Li2 2.42(3) . ?
O10A C60A 1.384(14) . ?
O10A C61A 1.411(14) . ?
C22 H22A 0.9900 . ?
C22 H22B 0.9900 . ?
C1 H1A 0.9900 . ?
C1 H1B 0.9900 . ?
C6 C7 1.433(6) . ?
C6 C14 1.545(5) . ?
C7 H7 0.9500 . ?
O7A C54A 1.45(2) . ?
O7A C55A 1.390(13) . ?
O7A Li1 2.419(10) . ?
C10 C12 1.530(6) . ?
C10 C13 1.535(6) . ?
C10 C11 1.549(6) . ?
C12 H12A 0.9800 . ?
C12 H12B 0.9800 . ?
C12 H12C 0.9800 . ?
O1A C43A 1.42(2) . ?
O1A C50A 1.432(10) . ?
O1A Li1 2.317(9) . ?
C43A H43A 0.9900 . ?
C43A H43B 0.9900 . ?
C43A C44A 1.51(2) . ?
C34 H34A 0.9800 . ?
C34 H34B 0.9800 . ?
C34 H34C 0.9800 . ?
C34 C31 1.525(7) . ?
O3A C47A 1.434(18) . ?
O3A C46A 1.424(10) . ?
O3A Li1 2.359(9) . ?
O5A C58A 1.41(4) . ?
O5A C51A 1.408(12) . ?
O5A Li1 2.388(9) . ?
C17 H17A 0.9800 . ?
C17 H17B 0.9800 . ?
C17 H17C 0.9800 . ?
C17 C14 1.525(7) . ?
C29 C30 1.410(6) . ?
C29 C39 1.524(6) . ?
C30 H30 0.9500 . ?
C30 C26 1.417(6) . ?
C27 C26 1.460(6) . ?
C27 C35 1.547(6) . ?
C26 C31 1.553(6) . ?
C37 H37A 0.9800 . ?
C37 H37B 0.9800 . ?
C37 H37C 0.9800 . ?
C37 C35 1.545(6) . ?
O8A C56A 1.43(3) . ?
O8A C57A 1.415(11) . ?
O8A Li1 2.246(9) . ?
O2A C45A 1.434(19) . ?
O2A C44A 1.433(9) . ?
O2A Li1 2.338(10) . ?
C31 C32 1.524(6) . ?
C31 C33 1.563(7) . ?
C35 C36 1.554(7) . ?
C35 C38 1.539(6) . ?
C14 C16 1.519(6) . ?
C14 C15 1.536(7) . ?
C13 H13A 0.9800 . ?
C13 H13B 0.9800 . ?
C13 H13C 0.9800 . ?
O6A C52A 1.428(19) . ?
O6A C53A 1.420(11) . ?
O6A Li1 2.315(9) . ?
O4A C48A 1.447(9) . ?
O4A C49A 1.410(15) . ?
O4A Li1 2.469(10) . ?
O12A Li2 2.412(13) . ?
O12A C65A 1.405(10) . ?
O12A C64A 1.397(12) . ?
C16 H16A 0.9800 . ?
C16 H16B 0.9800 . ?
C16 H16C 0.9800 . ?
C11 H11A 0.9800 . ?
C11 H11B 0.9800 . ?
C11 H11C 0.9800 . ?
C32 H32A 0.9800 . ?
C32 H32B 0.9800 . ?
C32 H32C 0.9800 . ?
C54A H54A 0.9900 . ?
C54A H54B 0.9900 . ?
C54A C53A 1.51(2) . ?
C56A H56A 0.9900 . ?
C56A H56B 0.9900 . ?
C56A C55A 1.50(3) . ?
C71 H71A 0.9900 . ?
C71 H71B 0.9900 . ?
C71 C72 1.487(7) . ?
C39 C41 1.531(7) . ?
C39 C40 1.517(8) . ?
C39 C42 1.516(6) . ?
C68 H68A 0.9900 . ?
C68 H68B 0.9900 . ?
C68 C67 1.472(7) . ?
C45A H45A 0.9900 . ?
C45A H45B 0.9900 . ?
C45A C46A 1.479(19) . ?
O9A Li2 2.241(11) . ?
O9A C66A 1.398(15) . ?
O9A C59A 1.423(12) . ?
C74 H74A 0.9900 . ?
C74 H74B 0.9900 . ?
C74 C73 1.460(8) . ?
C20 H20A 0.9800 . ?
C20 H20B 0.9800 . ?
C20 H20C 0.9800 . ?
C70 H70A 0.9900 . ?
C70 H70B 0.9900 . ?
C70 C69 1.479(7) . ?
C36 H36A 0.9800 . ?
C36 H36B 0.9800 . ?
C36 H36C 0.9800 . ?
C52A H52A 0.9900 . ?
C52A H52B 0.9900 . ?
C52A C51A 1.465(19) . ?
C25 H25A 0.9800 . ?
C25 H25B 0.9800 . ?
C25 H25C 0.9800 . ?
C72 H72A 0.9900 . ?
C72 H72B 0.9900 . ?
C33 H33A 0.9800 . ?
C33 H33B 0.9800 . ?
C33 H33C 0.9800 . ?
C15 H15A 0.9800 . ?
C15 H15B 0.9800 . ?
C15 H15C 0.9800 . ?
C24 H24A 0.9800 . ?
C24 H24B 0.9800 . ?
C24 H24C 0.9800 . ?
C19 H19A 0.9800 . ?
C19 H19B 0.9800 . ?
C19 H19C 0.9800 . ?
C3 H3A 0.9800 . ?
C3 H3B 0.9800 . ?
C3 H3C 0.9800 . ?
C58A H58A 0.9900 . ?
C58A H58B 0.9900 . ?
C58A C57A 1.52(3) . ?
C69 H69A 0.9900 . ?
C69 H69B 0.9900 . ?
C2 H2A 0.9800 . ?
C2 H2B 0.9800 . ?
C2 H2C 0.9800 . ?
C41 H41A 0.9800 . ?
C41 H41B 0.9800 . ?
C41 H41C 0.9800 . ?
C38 H38A 0.9800 . ?
C38 H38B 0.9800 . ?
C38 H38C 0.9800 . ?
C55A H55A 0.9900 . ?
C55A H55B 0.9900 . ?
C4 H4A 0.9800 . ?
C4 H4B 0.9800 . ?
C4 H4C 0.9800 . ?
C47A H47A 0.9900 . ?
C47A H47B 0.9900 . ?
C47A C48A 1.488(17) . ?
C51A H51A 0.9900 . ?
C51A H51B 0.9900 . ?
C67 H67A 0.9900 . ?
C67 H67B 0.9900 . ?
C40 H40A 0.9800 . ?
C40 H40B 0.9800 . ?
C40 H40C 0.9800 . ?
C73 H73A 0.9900 . ?
C73 H73B 0.9900 . ?
C48A H48A 0.9900 . ?
C48A H48B 0.9900 . ?
C21 H21A 0.9800 . ?
C21 H21B 0.9800 . ?
C21 H21C 0.9800 . ?
C49A H49A 0.9900 . ?
C49A H49B 0.9900 . ?
C49A C50A 1.484(17) . ?
C44A H44A 0.9900 . ?
C44A H44B 0.9900 . ?
O18 C79 1.431(7) . ?
O18 C82 1.438(13) . ?
O18 C82A 1.467(14) . ?
C23 H23A 0.9800 . ?
C23 H23B 0.9800 . ?
C23 H23C 0.9800 . ?
C57A H57A 0.9900 . ?
C57A H57B 0.9900 . ?
C53A H53A 0.9900 . ?
C53A H53B 0.9900 . ?
C50A H50A 0.9900 . ?
C50A H50B 0.9900 . ?
C46A H46A 0.9900 . ?
C46A H46B 0.9900 . ?
C42 H42A 0.9800 . ?
C42 H42B 0.9800 . ?
C42 H42C 0.9800 . ?
C79 H79A 0.9900 . ?
C79 H79B 0.9900 . ?
C79 C80 1.480(7) . ?
C80 H80A 0.9900 . ?
C80 H80B 0.9900 . ?
C80 C81 1.448(7) . ?
Li2 O11B 2.30(3) . ?
Li2 O10B 2.53(3) . ?
Li2 O12B 2.194(13) . ?
Li2 O9B 2.430(13) . ?
Li1 O5B 2.365(14) . ?
Li1 O6B 2.434(16) . ?
Li1 O7B 2.351(15) . ?
Li1 O8B 2.388(14) . ?
Li1 O4B 2.305(14) . ?
Li1 O2B 2.382(14) . ?
Li1 O1B 2.242(13) . ?
Li1 O3B 2.429(14) . ?
C82 H82A 0.9900 . ?
C82 H82B 0.9900 . ?
C82 C81 1.358(13) . ?
C81 H81A 0.9900 . ?
C81 H81B 0.9900 . ?
C81 H81C 0.9900 . ?
C81 H81D 0.9900 . ?
C81 C82A 1.491(14) . ?
C52B H52C 0.9900 . ?
C52B H52D 0.9900 . ?
C52B C51B 1.51(7) . ?
C52B O6B 1.45(3) . ?
C51B H51C 0.9900 . ?
C51B H51D 0.9900 . ?
C51B O5B 1.51(4) . ?
O5B C58B 1.41(3) . ?
O6B C53B 1.40(6) . ?
C53B H53C 0.9900 . ?
C53B H53D 0.9900 . ?
C53B C54B 1.50(6) . ?
C54B H54C 0.9900 . ?
C54B H54D 0.9900 . ?
C54B O7B 1.47(2) . ?
O7B C55B 1.37(7) . ?
C55B H55C 0.9900 . ?
C55B H55D 0.9900 . ?
C55B C56B 1.55(9) . ?
C56B H56C 0.9900 . ?
C56B H56D 0.9900 . ?
C56B O8B 1.47(3) . ?
O8B C57B 1.53(4) . ?
C57B H57C 0.9900 . ?
C57B H57D 0.9900 . ?
C57B C58B 1.49(6) . ?
C58B H58C 0.9900 . ?
C58B H58D 0.9900 . ?
O4B C49B 1.42(2) . ?
O4B C48B 1.50(4) . ?
C49B H49C 0.9900 . ?
C49B H49D 0.9900 . ?
C49B C50B 1.42(5) . ?
O2B C45B 1.41(3) . ?
O2B C44B 1.52(5) . ?
O1B C43B 1.41(2) . ?
O1B C50B 1.54(5) . ?
O3B C46B 1.45(4) . ?
O3B C47B 1.42(3) . ?
C43B H43C 0.9900 . ?
C43B H43D 0.9900 . ?
C43B C44B 1.44(6) . ?
C45B H45C 0.9900 . ?
C45B H45D 0.9900 . ?
C45B C46B 1.48(5) . ?
C46B H46C 0.9900 . ?
C46B H46D 0.9900 . ?
C47B H47C 0.9900 . ?
C47B H47D 0.9900 . ?
C47B C48B 1.42(4) . ?
C50B H50C 0.9900 . ?
C50B H50D 0.9900 . ?
C48B H48C 0.9900 . ?
C48B H48D 0.9900 . ?
C44B H44C 0.9900 . ?
C44B H44D 0.9900 . ?
C63A H63A 0.9900 . ?
C63A H63B 0.9900 . ?
C63A C64A 1.496(16) . ?
C62A H62A 0.9900 . ?
C62A H62B 0.9900 . ?
C62A C61A 1.483(18) . ?
C60A H60A 0.9900 . ?
C60A H60B 0.9900 . ?
C60A C59A 1.54(2) . ?
C65A H65A 0.9900 . ?
C65A H65B 0.9900 . ?
C65A C66A 1.537(19) . ?
C66A H66A 0.9900 . ?
C66A H66B 0.9900 . ?
C61A H61A 0.9900 . ?
C61A H61B 0.9900 . ?
C59A H59A 0.9900 . ?
C59A H59B 0.9900 . ?
C64A H64A 0.9900 . ?
C64A H64B 0.9900 . ?
O11B C63B 1.402(15) . ?
O11B C62B 1.426(15) . ?
O10B C60B 1.398(15) . ?
O10B C61B 1.432(14) . ?
O12B C65B 1.401(15) . ?
O12B C64B 1.420(11) . ?
O9B C66B 1.454(12) . ?
O9B C59B 1.398(15) . ?
C63B H63C 0.9900 . ?
C63B H63D 0.9900 . ?
C63B C64B 1.47(2) . ?
C62B H62C 0.9900 . ?
C62B H62D 0.9900 . ?
C62B C61B 1.51(2) . ?
C60B H60C 0.9900 . ?
C60B H60D 0.9900 . ?
C60B C59B 1.51(2) . ?
C65B H65C 0.9900 . ?
C65B H65D 0.9900 . ?
C65B C66B 1.48(3) . ?
C66B H66C 0.9900 . ?
C66B H66D 0.9900 . ?
C61B H61C 0.9900 . ?
C61B H61D 0.9900 . ?
C59B H59C 0.9900 . ?
C59B H59D 0.9900 . ?
C64B H64C 0.9900 . ?
C64B H64D 0.9900 . ?
O17 C78 1.365(18) . ?
O17 C75 1.425(18) . ?
C78 H78A 0.9900 . ?
C78 H78B 0.9900 . ?
C78 C77 1.44(2) . ?
C77 H77A 0.9900 . ?
C77 H77B 0.9900 . ?
C77 C76 1.47(2) . ?
C76 H76A 0.9900 . ?
C76 H76B 0.9900 . ?
C76 C75 1.50(2) . ?
C75 H75B 0.9900 . ?
C75 H75A 0.9900 . ?
O19 C83 1.509(17) . ?
O19 C86 1.493(18) . ?
C83 H83A 0.9900 . ?
C83 H83B 0.9900 . ?
C83 C84 1.59(3) . ?
C84 H84A 0.9900 . ?
C84 H84B 0.9900 . ?
C84 C85 1.55(3) . ?
C85 H85A 0.9900 . ?
C85 H85B 0.9900 . ?
C85 C86 1.60(3) . ?
C86 H86A 0.9900 . ?
C86 H86B 0.9900 . ?
C82A H82C 0.9900 . ?
C82A H82D 0.9900 . ?

loop_
_geom_torsion_atom_site_label_1
_geom_torsion_atom_site_label_2
_geom_torsion_atom_site_label_3
_geom_torsion_atom_site_label_4
_geom_torsion
_geom_torsion_site_symmetry_1
_geom_torsion_site_symmetry_2
_geom_torsion_site_symmetry_3
_geom_torsion_site_symmetry_4
_geom_torsion_publ_flag
Co1 C5 C9 C8 60.0(3) . . . . ?
Co1 C5 C6 C7 -59.5(3) . . . . ?
Co1 C5 C6 C14 126.2(5) . . . . ?
Co1 C5 C10 C12 -28.3(5) . . . . ?
Co1 C5 C10 C13 -154.1(3) . . . . ?
Co1 C5 C10 C11 90.4(4) . . . . ?
Co1 C9 C8 C18 -125.4(5) . . . . ?
Co1 C9 C8 C7 59.9(3) . . . . ?
Co1 C8 C18 C20 -66.5(5) . . . . ?
Co1 C8 C18 C19 55.1(5) . . . . ?
Co1 C8 C18 C21 174.2(3) . . . . ?
Co1 C8 C7 C6 59.2(3) . . . . ?
Co1 C6 C7 C8 -59.3(3) . . . . ?
Co1 C6 C14 C17 -58.0(5) . . . . ?
Co1 C6 C14 C16 62.3(6) . . . . ?
Co1 C6 C14 C15 -174.8(3) . . . . ?
Co2 C28 C29 C30 -59.2(3) . . . . ?
Co2 C28 C29 C39 128.5(5) . . . . ?
Co2 C28 C27 C26 60.0(3) . . . . ?
Co2 C28 C27 C35 -124.8(4) . . . . ?
Co2 C29 C30 C26 -60.1(3) . . . . ?
Co2 C29 C39 C41 -174.8(4) . . . . ?
Co2 C29 C39 C40 -57.2(6) . . . . ?
Co2 C29 C39 C42 65.3(6) . . . . ?
Co2 C30 C26 C27 -59.8(3) . . . . ?
Co2 C30 C26 C31 125.1(4) . . . . ?
Co2 C27 C26 C30 59.6(3) . . . . ?
Co2 C27 C26 C31 -126.3(5) . . . . ?
Co2 C27 C35 C37 29.7(6) . . . . ?
Co2 C27 C35 C36 154.4(3) . . . . ?
Co2 C27 C35 C38 -88.4(5) . . . . ?
Co2 C26 C31 C34 56.3(5) . . . . ?
Co2 C26 C31 C32 -63.9(6) . . . . ?
Co2 C26 C31 C33 173.9(4) . . . . ?
P4 P1 C1 Si1 177.92(17) . . . . ?
P6 P5 C22 Si2 -175.92(19) . . . . ?
P2 P1 C1 Si1 94.7(2) . . . . ?
P8 P5 C22 Si2 -94.0(2) . . . . ?
O15 C71 C72 O16 56.0(6) . . . . ?
O15 C70 C69 O14 59.3(6) . . . . ?
O14 C68 C67 O13 59.4(6) . . . . ?
O11A C63A C64A O12A -58.9(19) . . . . ?
O11A C62A C61A O10A -55.3(19) . . . . ?
O13 C74 C73 O16 57.2(6) . . . . ?
C5 C9 C8 Co1 -59.7(3) . . . . ?
C5 C9 C8 C18 174.9(4) . . . . ?
C5 C9 C8 C7 0.2(5) . . . . ?
C5 C6 C7 Co1 59.9(3) . . . . ?
C5 C6 C7 C8 0.6(5) . . . . ?
C5 C6 C14 C17 -157.9(5) . . . . ?
C5 C6 C14 C16 -37.7(7) . . . . ?
C5 C6 C14 C15 85.3(6) . . . . ?
C9 C5 C6 Co1 59.1(3) . . . . ?
C9 C5 C6 C7 -0.4(5) . . . . ?
C9 C5 C6 C14 -174.8(5) . . . . ?
C9 C5 C10 C12 -114.6(4) . . . . ?
C9 C5 C10 C13 119.6(4) . . . . ?
C9 C5 C10 C11 4.1(6) . . . . ?
C9 C8 C18 C20 27.1(7) . . . . ?
C9 C8 C18 C19 148.7(5) . . . . ?
C9 C8 C18 C21 -92.2(5) . . . . ?
C9 C8 C7 Co1 -59.7(3) . . . . ?
C9 C8 C7 C6 -0.5(5) . . . . ?
C28 C29 C30 Co2 59.1(3) . . . . ?
C28 C29 C30 C26 -0.9(5) . . . . ?
C28 C29 C39 C41 90.8(6) . . . . ?
C28 C29 C39 C40 -151.5(5) . . . . ?
C28 C29 C39 C42 -29.0(8) . . . . ?
C28 C27 C26 Co2 -59.5(3) . . . . ?
C28 C27 C26 C30 0.1(5) . . . . ?
C28 C27 C26 C31 174.2(5) . . . . ?
C28 C27 C35 C37 117.1(5) . . . . ?
C28 C27 C35 C36 -118.3(5) . . . . ?
C28 C27 C35 C38 -1.1(6) . . . . ?
C18 C8 C7 Co1 125.5(5) . . . . ?
C18 C8 C7 C6 -175.3(4) . . . . ?
O10A C60A C59A O9A -60.0(18) . . . . ?
C6 C5 C9 Co1 -59.9(3) . . . . ?
C6 C5 C9 C8 0.1(5) . . . . ?
C6 C5 C10 C12 70.9(6) . . . . ?
C6 C5 C10 C13 -54.9(6) . . . . ?
C6 C5 C10 C11 -170.4(5) . . . . ?
C7 C8 C18 C20 -159.2(5) . . . . ?
C7 C8 C18 C19 -37.6(6) . . . . ?
C7 C8 C18 C21 81.5(6) . . . . ?
C7 C6 C14 C17 28.3(6) . . . . ?
C7 C6 C14 C16 148.6(5) . . . . ?
C7 C6 C14 C15 -88.4(5) . . . . ?
O7A C54A C53A O6A 60.0(18) . . . . ?
C10 C5 C9 Co1 124.3(4) . . . . ?
C10 C5 C9 C8 -175.7(4) . . . . ?
C10 C5 C6 Co1 -125.9(5) . . . . ?
C10 C5 C6 C7 174.6(4) . . . . ?
C10 C5 C6 C14 0.3(8) . . . . ?
O1A C43A C44A O2A -63.4(14) . . . . ?
C43A O1A C50A C49A 165.2(12) . . . . ?
O3A C47A C48A O4A -61.4(14) . . . . ?
O5A C58A C57A O8A 57(2) . . . . ?
C29 C28 C27 Co2 -60.6(3) . . . . ?
C29 C28 C27 C26 -0.7(5) . . . . ?
C29 C28 C27 C35 174.5(4) . . . . ?
C29 C30 C26 Co2 60.3(3) . . . . ?
C29 C30 C26 C27 0.5(5) . . . . ?
C29 C30 C26 C31 -174.6(4) . . . . ?
C30 C29 C39 C41 -79.9(7) . . . . ?
C30 C29 C39 C40 37.7(7) . . . . ?
C30 C29 C39 C42 160.3(5) . . . . ?
C30 C26 C31 C34 -30.2(6) . . . . ?
C30 C26 C31 C32 -150.4(5) . . . . ?
C30 C26 C31 C33 87.4(5) . . . . ?
C27 C28 C29 Co2 60.2(3) . . . . ?
C27 C28 C29 C30 1.0(5) . . . . ?
C27 C28 C29 C39 -171.3(5) . . . . ?
C27 C26 C31 C34 156.3(5) . . . . ?
C27 C26 C31 C32 36.1(8) . . . . ?
C27 C26 C31 C33 -86.2(6) . . . . ?
C26 C27 C35 C37 -69.3(6) . . . . ?
C26 C27 C35 C36 55.3(7) . . . . ?
C26 C27 C35 C38 172.5(4) . . . . ?
O8A C56A C55A O7A 57.5(17) . . . . ?
O2A C45A C46A O3A -55.5(17) . . . . ?
C35 C27 C26 Co2 126.2(5) . . . . ?
C35 C27 C26 C30 -174.3(5) . . . . ?
C35 C27 C26 C31 -0.2(8) . . . . ?
C14 C6 C7 Co1 -124.8(4) . . . . ?
C14 C6 C7 C8 175.9(4) . . . . ?
O6A C52A C51A O5A 56.7(16) . . . . ?
O4A C49A C50A O1A -58.1(10) . . . . ?
O12A C65A C66A O9A -56(2) . . . . ?
C54A O7A C55A C56A -158.8(14) . . . . ?
C56A O8A C57A C58A -171(2) . . . . ?
C71 O15 C70 C69 83.7(6) . . . . ?
C39 C29 C30 Co2 -128.6(5) . . . . ?
C39 C29 C30 C26 171.3(5) . . . . ?
C68 O14 C69 C70 -158.6(4) . . . . ?
C45A O2A C44A C43A 165.7(12) . . . . ?
C74 O13 C67 C68 -169.2(4) . . . . ?
C70 O15 C71 C72 -170.2(4) . . . . ?
C52A O6A C53A C54A -169.6(14) . . . . ?
C25 Si2 C22 P5 64.5(3) . . . . ?
C72 O16 C73 C74 -160.2(5) . . . . ?
C24 Si2 C22 P5 -176.0(3) . . . . ?
C3 Si1 C1 P1 67.8(3) . . . . ?
C58A O5A C51A C52A -160.3(18) . . . . ?
C69 O14 C68 C67 78.6(6) . . . . ?
C2 Si1 C1 P1 -51.4(3) . . . . ?
C55A O7A C54A C53A 79.8(16) . . . . ?
C4 Si1 C1 P1 -172.4(2) . . . . ?
C47A O3A C46A C45A 165.3(12) . . . . ?
C51A O5A C58A C57A 82(2) . . . . ?
C67 O13 C74 C73 81.1(6) . . . . ?
C73 O16 C72 C71 83.8(6) . . . . ?
C48A O4A C49A C50A -75.7(12) . . . . ?
C49A O4A C48A C47A 164.2(11) . . . . ?
C44A O2A C45A C46A -78.6(15) . . . . ?
O18 C79 C80 C81 17.6(8) . . . . ?
O18 C82 C81 C80 -24.7(15) . . . . ?
C23 Si2 C22 P5 -57.1(3) . . . . ?
C57A O8A C56A C55A 82.7(17) . . . . ?
C53A O6A C52A C51A 82.4(14) . . . . ?
C50A O1A C43A C44A -81.7(13) . . . . ?
C46A O3A C47A C48A -82.7(13) . . . . ?
C79 O18 C82 C81 34.7(14) . . . . ?
C79 O18 C82A C81 -12.3(17) . . . . ?
C79 C80 C81 C82 4.2(12) . . . . ?
C79 C80 C81 C82A -26.4(13) . . . . ?
C80 C81 C82A O18 24.1(17) . . . . ?
Li2 O15 C71 C72 -39.2(6) . . . . ?
Li2 O15 C70 C69 -51.2(5) . . . . ?
Li2 O16 C72 C71 -45.5(5) . . . . ?
Li2 O16 C73 C74 -33.5(6) . . . . ?
Li2 O14 C68 C67 -46.9(5) . . . . ?
Li2 O14 C69 C70 -37.6(5) . . . . ?
Li2 O11A C63A C64A 38.3(17) . . . . ?
Li2 O11A C62A C61A 49.1(17) . . . . ?
Li2 O13 C74 C73 -52.0(5) . . . . ?
Li2 O13 C67 C68 -40.6(6) . . . . ?
Li2 O10A C60A C59A 50.0(17) . . . . ?
Li2 O10A C61A C62A 36.3(17) . . . . ?
Li2 O12A C65A C66A 32.7(14) . . . . ?
Li2 O12A C64A C63A 48.8(13) . . . . ?
Li2 O9A C66A C65A 51(2) . . . . ?
Li2 O9A C59A C60A 36.6(12) . . . . ?
Li2 O11B C63B C64B -40.9(18) . . . . ?
Li2 O11B C62B C61B -37(2) . . . . ?
Li2 O10B C60B C59B -47.2(16) . . . . ?
Li2 O10B C61B C62B -44.9(15) . . . . ?
Li2 O12B C65B C66B -50(2) . . . . ?
Li2 O12B C64B C63B -35.5(12) . . . . ?
Li2 O9B C66B C65B -30.3(13) . . . . ?
Li2 O9B C59B C60B -39.7(16) . . . . ?
Li1 O7A C54A C53A -46.4(17) . . . . ?
Li1 O7A C55A C56A -35.6(12) . . . . ?
Li1 O1A C43A C44A 52.7(14) . . . . ?
Li1 O1A C50A C49A 36.3(9) . . . . ?
Li1 O3A C47A C48A 49.7(15) . . . . ?
Li1 O3A C46A C45A 35.2(13) . . . . ?
Li1 O5A C58A C57A -45(2) . . . . ?
Li1 O5A C51A C52A -35.6(11) . . . . ?
Li1 O8A C56A C55A -50.7(18) . . . . ?
Li1 O8A C57A C58A -39.5(18) . . . . ?
Li1 O2A C45A C46A 48.5(17) . . . . ?
Li1 O2A C44A C43A 39.8(10) . . . . ?
Li1 O6A C52A C51A -48.1(16) . . . . ?
Li1 O6A C53A C54A -42.6(14) . . . . ?
Li1 O4A C48A C47A 41.4(11) . . . . ?
Li1 O4A C49A C50A 49.9(10) . . . . ?
Li1 O5B C58B C57B 42(3) . . . . ?
Li1 O6B C53B C54B 49(4) . . . . ?
Li1 O7B C55B C56B 46(6) . . . . ?
Li1 O8B C57B C58B 50(4) . . . . ?
Li1 O4B C49B C50B -36(3) . . . . ?
Li1 O4B C48B C47B -39(3) . . . . ?
Li1 O2B C45B C46B -43(2) . . . . ?
Li1 O2B C44B C43B -47(3) . . . . ?
Li1 O1B C43B C44B -42(3) . . . . ?
Li1 O1B C50B C49B -44(4) . . . . ?
Li1 O3B C46B C45B -45(3) . . . . ?
Li1 O3B C47B C48B -37(3) . . . . ?
C82 O18 C79 C80 -30.9(10) . . . . ?
C52B C51B O5B Li1 52(4) . . . . ?
C52B C51B O5B C58B -80(4) . . . . ?
C52B O6B C53B C54B -76(5) . . . . ?
C51B C52B O6B Li1 42(3) . . . . ?
C51B C52B O6B C53B 165(4) . . . . ?
C51B O5B C58B C57B 171(4) . . . . ?
O6B C52B C51B O5B -62(4) . . . . ?
O6B C53B C54B O7B -59(5) . . . . ?
C53B C54B O7B Li1 38(3) . . . . ?
C53B C54B O7B C55B 171(5) . . . . ?
C54B O7B C55B C56B -87(5) . . . . ?
O7B C55B C56B O8B -53(6) . . . . ?
C55B C56B O8B Li1 35(4) . . . . ?
C55B C56B O8B C57B 161(4) . . . . ?
C56B O8B C57B C58B -79(3) . . . . ?
O8B C57B C58B O5B -61(4) . . . . ?
O4B C49B C50B O1B 53(4) . . . . ?
C49B O4B C48B C47B 89(3) . . . . ?
O2B C45B C46B O3B 59(3) . . . . ?
O1B C43B C44B O2B 59(3) . . . . ?
O3B C47B C48B O4B 52(3) . . . . ?
C43B O1B C50B C49B 87(4) . . . . ?
C45B O2B C44B C43B 80(3) . . . . ?
C46B O3B C47B C48B -165(3) . . . . ?
C47B O3B C46B C45B 82(3) . . . . ?
C50B O1B C43B C44B -170(3) . . . . ?
C48B O4B C49B C50B -165(3) . . . . ?
C44B O2B C45B C46B -165(3) . . . . ?
C63A O11A C62A C61A -87(2) . . . . ?
C62A O11A C63A C64A 172.4(19) . . . . ?
C60A O10A C61A C62A 160(2) . . . . ?
C65A O12A C64A C63A -78.8(16) . . . . ?
C66A O9A C59A C60A 171.5(12) . . . . ?
C61A O10A C60A C59A -80(2) . . . . ?
C59A O9A C66A C65A -85.3(17) . . . . ?
C64A O12A C65A C66A 158.0(14) . . . . ?
O11B C63B C64B O12B 51.9(18) . . . . ?
O11B C62B C61B O10B 56(2) . . . . ?
O10B C60B C59B O9B 58(2) . . . . ?
O12B C65B C66B O9B 54(2) . . . . ?
C63B O11B C62B C61B -161.3(19) . . . . ?
C62B O11B C63B C64B 89(2) . . . . ?
C60B O10B C61B C62B 77(3) . . . . ?
C65B O12B C64B C63B -165.2(14) . . . . ?
C66B O9B C59B C60B 88.4(14) . . . . ?
C61B O10B C60B C59B -165(2) . . . . ?
C59B O9B C66B C65B -162.3(14) . . . . ?
C64B O12B C65B C66B 81(2) . . . . ?
O17 C78 C77 C76 14(4) . . . . ?
C78 O17 C75 C76 6(2) . . . . ?
C78 C77 C76 C75 -9(4) . . . . ?
C77 C76 C75 O17 2(3) . . . . ?
C75 O17 C78 C77 -13(3) . . . . ?
O19 C83 C84 C85 27(4) . . . . ?
C83 O19 C86 C85 -11(5) . . . . ?
C83 C84 C85 C86 -28(3) . . . . ?
C84 C85 C86 O19 29(5) . . . . ?
C86 O19 C83 C84 -11(5) . . . . ?
C82A O18 C79 C80 -3.0(13) . . . . ?

loop_
_twin_individual_id
_twin_individual_mass_fraction_refined
_oxdiff_twin_reflns_isolated
_oxdiff_twin_reflns_overlapped
_twin_individual_twin_lattice_type
_twin_individual_twin_matrix_11
_twin_individual_twin_matrix_12
_twin_individual_twin_matrix_13
_twin_individual_twin_matrix_21
_twin_individual_twin_matrix_22
_twin_individual_twin_matrix_23
_twin_individual_twin_matrix_31
_twin_individual_twin_matrix_32
_twin_individual_twin_matrix_33
1 0.5174(5) 14420 17247 ref 1.0000 0.0000 0.0000 0.0000 1.0000 0.0000 0.0000 0.0000 1.0000
2 0.4826(5) 14384 17247 nmt 1.0005 -0.0856 -0.3097 -0.0025 -1.0007 0.0004 -0.0003 -0.0002 -1.0003

loop_
_exptl_oxdiff_crystal_face_indexfrac_h
_exptl_oxdiff_crystal_face_indexfrac_k
_exptl_oxdiff_crystal_face_indexfrac_l
_exptl_oxdiff_crystal_face_x
_exptl_oxdiff_crystal_face_y
_exptl_oxdiff_crystal_face_z
-13.0693 14.0437 -17.0028 0.2288 0.9585 -0.2060
13.0693 -14.0437 17.0028 -0.2288 -0.9585 0.2060
1.0022 -25.0314 -6.0084 -0.0604 -0.3098 0.9446
14.4138 13.9753 -8.9994 -0.9053 0.2412 -0.3519
-15.3284 -12.9719 8.9997 0.9441 -0.2064 0.3185
-11.1950 -21.9953 -1.0061 0.5950 -0.1712 0.7757
-1.0234 20.0294 17.0110 0.2931 -0.0828 -0.9427
20.3285 0.9499 4.0021 -0.8798 -0.4597 -0.1126
-20.3285 -0.9499 -4.0021 0.8798 0.4597 0.1126
0.6564 18.0121 -19.0023 -0.4691 0.8377 -0.3234
-0.0516 -19.0150 18.0017 0.4256 -0.8395 0.3724
20.3994 0.9489 1.0010 -0.9407 -0.3787 -0.0667
10.3644 -18.0492 -10.0079 -0.6045 -0.2419 0.7591
19.7439 -5.0542 7.0016 -0.7703 -0.6409 0.0466
1.2995 13.0041 -22.0046 -0.5365 0.8171 -0.1072
